data_4129612
loop_
_publ_author_name
'Zhang, Long'
'Lin, Yue-Jian'
'Li, Zhen-Hua'
'Jin, Guo-Xin'

_publ_section_title
;
 Rational Design of Polynuclear Organometallic Assemblies from a Simple
 Heteromultifunctional Ligand.
;
_journal_issue 42
_journal_name_full 'Journal of the American Chemical Society'
_journal_page_first 13670
_journal_page_last 13678
_journal_paper_doi 10.1021/jacs.5b08826
_journal_volume 137
_journal_year 2015
_chemical_formula_sum 'C146 H184 F24 Ir8 N16 O40 S8'
_chemical_formula_weight 5053.16
_space_group_crystal_system monoclinic
_space_group_IT_number 14
_space_group_name_Hall '-P 2yn'
_space_group_name_H-M_alt 'P 1 21/n 1'
_atom_sites_solution_hydrogens geom
_audit_creation_method SHELXL-2013
_cell_angle_alpha 90
_cell_angle_beta 107.799(2)
_cell_angle_gamma 90
_cell_formula_units_Z 4
_cell_length_a 25.934(3)
_cell_length_b 19.550(2)
_cell_length_c 37.420(4)
_cell_measurement_reflns_used 9983
_cell_measurement_temperature 173(2)
_cell_measurement_theta_max 27.35
_cell_measurement_theta_min 2.29
_cell_volume 18064(3)
_computing_cell_refinement 'Bruker SAINT'
_computing_data_collection 'Bruker APEX2'
_computing_data_reduction 'Bruker SAINT'
_computing_molecular_graphics 'Bruker SHELXTL'
_computing_publication_material 'Bruker SHELXTL'
_computing_structure_refinement 'SHELXL-2013 (Sheldrick, 2013)'
_computing_structure_solution 'SHELXS-97 (Sheldrick, 2008)'
_diffrn_ambient_temperature 173(2)
_diffrn_measured_fraction_theta_full 0.995
_diffrn_measured_fraction_theta_max 0.995
_diffrn_measurement_device_type 'Bruker APEX-II CCD'
_diffrn_measurement_method '\f and \w scans'
_diffrn_radiation_type MoK\a
_diffrn_radiation_wavelength 0.71073
_diffrn_reflns_av_R_equivalents 0.0944
_diffrn_reflns_av_unetI/netI 0.1110
_diffrn_reflns_Laue_measured_fraction_full 0.995
_diffrn_reflns_Laue_measured_fraction_max 0.995
_diffrn_reflns_limit_h_max 24
_diffrn_reflns_limit_h_min -31
_diffrn_reflns_limit_k_max 23
_diffrn_reflns_limit_k_min -23
_diffrn_reflns_limit_l_max 44
_diffrn_reflns_limit_l_min -44
_diffrn_reflns_number 104534
_diffrn_reflns_point_group_measured_fraction_full 0.995
_diffrn_reflns_point_group_measured_fraction_max 0.995
_diffrn_reflns_theta_full 25.242
_diffrn_reflns_theta_max 25.250
_diffrn_reflns_theta_min 0.848
_exptl_absorpt_coefficient_mu 6.061
_exptl_absorpt_correction_T_max 0.746
_exptl_absorpt_correction_T_min 0.439
_exptl_absorpt_correction_type multi-scan
_exptl_absorpt_process_details sadabs
_exptl_crystal_colour green
_exptl_crystal_density_diffrn 1.858
_exptl_crystal_description sheet
_exptl_crystal_F_000 9808
_exptl_crystal_size_max 0.400
_exptl_crystal_size_mid 0.200
_exptl_crystal_size_min 0.010
_platon_squeeze_details
; 
 In asymmetric unit of this data, there were disordered
 anions and solvents (one and a half triflate anions, six
 methanol and one water molecules) which could not be
 restrained properly. Therefore, SQUEEZE algorithm was used
 to omit them. 
;
_refine_diff_density_max 4.881
_refine_diff_density_min -2.735
_refine_diff_density_rms 0.360
_refine_ls_extinction_method none
_refine_ls_goodness_of_fit_ref 1.051
_refine_ls_hydrogen_treatment constr
_refine_ls_matrix_type full
_refine_ls_number_parameters 2001
_refine_ls_number_reflns 32562
_refine_ls_number_restraints 558
_refine_ls_restrained_S_all 1.054
_refine_ls_R_factor_all 0.1325
_refine_ls_R_factor_gt 0.0907
_refine_ls_shift/su_max 0.005
_refine_ls_shift/su_mean 0.000
_refine_ls_structure_factor_coef Fsqd
_refine_ls_weighting_details
; 
 w=1/[\s^2^(Fo^2^)+(0.1670P)^2^] 
 where P=(Fo^2^+2Fc^2^)/3 
;
_refine_ls_weighting_scheme calc
_refine_ls_wR_factor_gt 0.2405
_refine_ls_wR_factor_ref 0.2673
_reflns_Friedel_coverage 0.000
_reflns_number_gt 21060
_reflns_number_total 32562
_reflns_threshold_expression 'I > 2\s(I)'
_cod_data_source_file ja5b08826_si_002.cif
_cod_data_source_block OTf@3a-D2
_cod_original_cell_volume 18064(4)
_cod_original_sg_symbol_H-M 'P 21/n'
_cod_database_code 4129612
_shelx_space_group_comment
; 
The symmetry employed for this shelxl refinement is uniquely defined 
by the following loop, which should always be used as a source of 
symmetry information in preference to the above space-group names. 
They are only intended as comments. 
;
_shelx_estimated_absorpt_t_min 0.195
_shelx_estimated_absorpt_t_max 0.942
_shelxl_version_number 2013-2

loop_
_space_group_symop_operation_xyz
'x, y, z'
'-x+1/2, y+1/2, -z+1/2'
'-x, -y, -z'
'x-1/2, -y-1/2, z-1/2'

loop_
_atom_site_label
_atom_site_type_symbol
_atom_site_fract_x
_atom_site_fract_y
_atom_site_fract_z
_atom_site_U_iso_or_equiv
_atom_site_adp_type
_atom_site_occupancy
_atom_site_site_symmetry_order
_atom_site_calc_flag
_atom_site_refinement_flags_posn
_atom_site_refinement_flags_adp
_atom_site_refinement_flags_occupancy
_atom_site_disorder_assembly
_atom_site_disorder_group
Ir1 Ir 0.37905(3) 0.58972(4) 0.78887(2) 0.03098(19) Uani 1 1 d . . . . .
Ir2 Ir 0.56341(3) 0.53215(3) 0.86546(2) 0.02626(18) Uani 1 1 d . . . . .
Ir3 Ir 0.43276(3) 0.24179(3) 0.90214(2) 0.02648(18) Uani 1 1 d . . . . .
Ir4 Ir 0.61962(3) 0.16406(4) 0.95710(2) 0.0425(2) Uani 1 1 d . . . . .
Ir5 Ir 0.68386(3) 0.36466(4) 0.61326(2) 0.03223(19) Uani 1 1 d . . . . .
Ir6 Ir 0.49352(3) 0.29352(3) 0.56665(2) 0.02879(18) Uani 1 1 d . . . . .
Ir7 Ir 0.60079(3) -0.00408(3) 0.66550(2) 0.02717(18) Uani 1 1 d . . . . .
Ir8 Ir 0.40869(3) -0.05784(4) 0.64000(2) 0.0326(2) Uani 1 1 d . . . . .
N1 N 0.5279(5) 0.4384(6) 0.8737(4) 0.021(3) Uani 1 1 d . U . . .
N2 N 0.4693(6) 0.3268(7) 0.8869(4) 0.030(3) Uani 1 1 d . U . . .
N3 N 0.4836(5) 0.5415(6) 0.8348(5) 0.032(4) Uani 1 1 d . U . . .
N4 N 0.5139(5) 0.2212(6) 0.9211(3) 0.016(3) Uani 1 1 d . . . . .
N5 N 0.5220(5) 0.2032(7) 0.5986(3) 0.025(3) Uani 1 1 d . . . . .
N6 N 0.5718(6) 0.0906(8) 0.6397(4) 0.031(4) Uani 1 1 d . . . . .
N7 N 0.5745(5) 0.3104(6) 0.5906(4) 0.020(3) Uani 1 1 d . U . . .
N8 N 0.5192(4) -0.0098(6) 0.6528(3) 0.013(3) Uani 1 1 d . U . . .
N9 N 0.4021(6) 0.5296(7) 0.7484(4) 0.032(4) Uani 1 1 d . . . . .
N10 N 0.4807(5) 0.3366(7) 0.6137(5) 0.031(4) Uani 1 1 d . . . . .
N11 N 0.5815(5) 0.4932(7) 0.8184(4) 0.029(3) Uani 1 1 d . U . . .
N12 N 0.6637(6) 0.3958(7) 0.6610(4) 0.030(3) Uani 1 1 d . . . . .
N13 N 0.4331(7) 0.1897(7) 0.8529(5) 0.039(4) Uani 1 1 d . . . . .
N14 N 0.4143(6) -0.0001(7) 0.6885(4) 0.031(4) Uani 1 1 d . . . . .
N15 N 0.6117(5) 0.1380(7) 0.9010(4) 0.025(3) Uani 1 1 d . U . . .
N16 N 0.6019(5) 0.0344(7) 0.7179(4) 0.025(3) Uani 1 1 d . . . . .
O1 O 0.3968(4) 0.5003(6) 0.8204(3) 0.024(3) Uani 1 1 d . . . . .
O2 O 0.4640(4) 0.5971(5) 0.8127(3) 0.026(3) Uani 1 1 d . . . . .
O3 O 0.6006(5) 0.2603(6) 0.9335(4) 0.039(3) Uani 1 1 d . . . . .
O4 O 0.5347(5) 0.1610(6) 0.9397(3) 0.033(3) Uani 1 1 d . . . . .
O5 O 0.6582(4) 0.2677(5) 0.6243(3) 0.022(2) Uani 1 1 d . . . . .
O6 O 0.5998(4) 0.3700(6) 0.5875(3) 0.027(3) Uani 1 1 d . . . . .
O7 O 0.4347(5) 0.0334(6) 0.6207(4) 0.039(3) Uani 1 1 d . . . . .
O8 O 0.4923(4) -0.0657(5) 0.6624(3) 0.023(2) Uani 1 1 d . . . . .
O9 O 0.3197(11) 0.3547(17) 0.2167(9) 0.187(16) Uani 1 1 d D . . . .
O10 O 0.3000(12) 0.2382(11) 0.2307(7) 0.136(10) Uani 1 1 d . . . . .
O11 O 0.2255(8) 0.3184(11) 0.2078(7) 0.114(8) Uani 1 1 d . U . . .
O12 O 0.6624(9) 0.4984(11) 0.0327(6) 0.095(7) Uani 1 1 d . . . . .
O13 O 0.6273(14) 0.4729(14) 0.0852(8) 0.171(14) Uani 1 1 d D . . . .
O14 O 0.6816(11) 0.3889(12) 0.0663(7) 0.116(8) Uani 1 1 d . . . . .
O15 O 1.0305(11) 0.8935(13) 0.1602(6) 0.154(12) Uani 1 1 d D U . . .
O16 O 1.0381(11) 0.9352(19) 0.1005(10) 0.171(13) Uani 1 1 d . U . . .
O17 O 1.0273(16) 0.8151(16) 0.1138(10) 0.198(16) Uani 1 1 d . . . . .
O18 O 0.7595(9) 0.9080(9) 0.6247(7) 0.109(8) Uani 1 1 d D U . . .
O19 O 0.8185(7) 0.8301(9) 0.6104(8) 0.108(8) Uani 1 1 d D U . . .
O20 O 0.7280(18) 0.828(3) 0.5717(8) 0.26(2) Uani 1 1 d D U . . .
O21 O 0.307(2) 0.277(2) 0.7308(10) 0.27(2) Uani 1 1 d D U . . .
O22 O 0.3346(9) 0.3478(12) 0.7802(8) 0.141(11) Uani 1 1 d D U . . .
O23 O 0.2652(9) 0.2684(13) 0.7797(7) 0.141(11) Uani 1 1 d D U . . .
S1 S 0.2845(5) 0.3058(4) 0.2278(3) 0.104(3) Uani 1 1 d D . . . .
S2 S 0.6476(4) 0.4467(6) 0.0556(3) 0.111(3) Uani 1 1 d D . . . .
S3 S 1.0196(5) 0.8828(6) 0.1203(4) 0.138(5) Uani 1 1 d D U . . .
S4 S 0.7655(4) 0.8421(5) 0.6081(4) 0.108(3) Uani 1 1 d D . . . .
S5 S 0.2885(4) 0.3142(7) 0.7607(4) 0.148(5) Uani 1 1 d D U . . .
F1 F 0.2590(15) 0.294(2) 0.2831(13) 0.262(19) Uani 1 1 d . U . . .
F2 F 0.3418(9) 0.3306(13) 0.2951(5) 0.146(9) Uani 1 1 d . U . . .
F3 F 0.2740(8) 0.3967(12) 0.2749(6) 0.122(7) Uani 1 1 d D U . . .
F4 F 0.5482(9) 0.4619(15) 0.0212(7) 0.151(10) Uani 1 1 d . . . . .
F5 F 0.5908(8) 0.3818(11) -0.0019(6) 0.121(7) Uani 1 1 d . . . . .
F6 F 0.5666(7) 0.3659(12) 0.0488(6) 0.124(8) Uani 1 1 d . . . . .
F7 F 0.9275(14) 0.9514(13) 0.1064(11) 0.221(16) Uani 1 1 d D . . . .
F8 F 0.9153(13) 0.8473(15) 0.1138(10) 0.194(13) Uani 1 1 d D . . . .
F9 F 0.9326(17) 0.872(2) 0.0613(9) 0.240(16) Uani 1 1 d D U . . .
F10 F 0.7465(9) 0.7208(10) 0.6272(8) 0.137(9) Uani 1 1 d . U . . .
F11 F 0.7821(13) 0.7925(18) 0.6701(8) 0.224(15) Uani 1 1 d D U . . .
F12 F 0.6926(7) 0.7921(8) 0.6346(6) 0.107(7) Uani 1 1 d . . . . .
F13 F 0.2144(11) 0.3118(15) 0.7021(8) 0.201(13) Uani 1 1 d D U . . .
F14 F 0.2160(17) 0.390(2) 0.7526(11) 0.254(17) Uani 1 1 d D U . . .
F15 F 0.2607(10) 0.3996(16) 0.7074(8) 0.196(13) Uani 1 1 d D U . . .
S6 S 0.0044(4) 0.2983(5) 0.2213(3) 0.065(4) Uani 0.63(3) 1 d D . P A 1
O24 O 0.0164(13) 0.317(2) 0.2595(8) 0.210(15) Uani 0.63(3) 1 d D U P A 1
O25 O 0.0170(12) 0.3508(17) 0.2026(10) 0.191(13) Uani 0.63(3) 1 d . U P A 1
O26 O -0.0391(9) 0.2678(15) 0.2184(9) 0.155(10) Uani 0.63(3) 1 d . U P A 1
C138 C 0.0541(6) 0.2422(7) 0.2195(4) 0.074(6) Uani 0.63(3) 1 d D . P A 1
F16 F 0.0591(13) 0.2394(19) 0.1842(8) 0.198(13) Uani 0.63(3) 1 d . U P A 1
F17 F 0.0997(11) 0.2481(15) 0.2472(9) 0.211(15) Uani 0.63(3) 1 d D U P A 1
F18 F 0.0415(13) 0.1768(14) 0.2269(11) 0.206(14) Uani 0.63(3) 1 d . U P A 1
C238 C 0.0044(4) 0.2983(5) 0.2213(3) 0.065(4) Uani 0.37(3) 1 d . . P A 2
F16' F 0.0164(13) 0.317(2) 0.2595(8) 0.210(15) Uani 0.37(3) 1 d . . P A 2
F17' F 0.0170(12) 0.3508(17) 0.2026(10) 0.191(13) Uani 0.37(3) 1 d . . P A 2
F18' F -0.0391(9) 0.2678(15) 0.2184(9) 0.155(10) Uani 0.37(3) 1 d . . P A 2
S6' S 0.0541(6) 0.2422(7) 0.2195(4) 0.074(6) Uani 0.37(3) 1 d . . P A 2
O24' O 0.0591(13) 0.2394(19) 0.1842(8) 0.198(13) Uani 0.37(3) 1 d . . P A 2
O25' O 0.0997(11) 0.2481(15) 0.2472(9) 0.211(15) Uani 0.37(3) 1 d . . P A 2
O26' O 0.0415(13) 0.1768(14) 0.2269(11) 0.206(14) Uani 0.37(3) 1 d . . P A 2
C1 C 0.4742(6) 0.4352(7) 0.8586(5) 0.021(4) Uani 1 1 d . U . . .
C2 C 0.4444(7) 0.3798(8) 0.8640(5) 0.026(4) Uani 1 1 d . . . . .
H2 H 0.4065 0.3783 0.8518 0.031 Uiso 1 1 calc R U . . .
C3 C 0.5232(7) 0.3279(9) 0.8992(5) 0.026(4) Uani 1 1 d . . . . .
C4 C 0.5537(7) 0.3826(9) 0.8929(4) 0.024(4) Uani 1 1 d . . . . .
H4 H 0.5921 0.3811 0.9019 0.029 Uiso 1 1 calc R U . . .
C5 C 0.4488(6) 0.4955(8) 0.8357(5) 0.023(4) Uani 1 1 d . U . . .
C6 C 0.5491(6) 0.2673(9) 0.9196(5) 0.025(4) Uani 1 1 d . U . . .
C7 C 0.5752(6) 0.2021(8) 0.6145(5) 0.027(4) Uani 1 1 d . . . . .
C8 C 0.6025(7) 0.1466(7) 0.6367(5) 0.026(4) Uani 1 1 d . U . . .
H8 H 0.6404 0.1479 0.6490 0.031 Uiso 1 1 calc R U . . .
C9 C 0.5183(6) 0.0968(8) 0.6251(5) 0.019(3) Uani 1 1 d . U . . .
C10 C 0.4933(8) 0.1500(9) 0.6041(5) 0.031(4) Uani 1 1 d . . . . .
H10 H 0.4550 0.1497 0.5932 0.037 Uiso 1 1 calc R U . . .
C11 C 0.6064(6) 0.2640(9) 0.6115(5) 0.028(4) Uani 1 1 d . . . . .
C12 C 0.4874(7) 0.0362(8) 0.6325(6) 0.031(4) Uani 1 1 d . . . . .
C13 C 0.4289(7) 0.5576(10) 0.7266(6) 0.034(5) Uani 1 1 d . . . . .
H13 H 0.4383 0.6047 0.7295 0.041 Uiso 1 1 calc R U . . .
C14 C 0.4425(7) 0.5217(9) 0.7014(6) 0.036(5) Uani 1 1 d . . . . .
H14 H 0.4622 0.5434 0.6870 0.043 Uiso 1 1 calc R U . . .
C15 C 0.4291(6) 0.4526(8) 0.6951(5) 0.025(4) Uani 1 1 d . . . . .
C16 C 0.3986(8) 0.4276(9) 0.7154(5) 0.038(5) Uani 1 1 d . . . . .
H16 H 0.3855 0.3821 0.7107 0.046 Uiso 1 1 calc R U . . .
C17 C 0.3857(8) 0.4642(11) 0.7426(6) 0.046(5) Uani 1 1 d . . . . .
H17 H 0.3655 0.4438 0.7571 0.055 Uiso 1 1 calc R U . . .
C18 C 0.5045(8) 0.3990(9) 0.6282(6) 0.041(5) Uani 1 1 d . . . . .
H18 H 0.5329 0.4162 0.6197 0.050 Uiso 1 1 calc R U . . .
C19 C 0.4895(7) 0.4360(10) 0.6535(5) 0.035(5) Uani 1 1 d . . . . .
H19 H 0.5070 0.4781 0.6621 0.042 Uiso 1 1 calc R U . . .
C20 C 0.4478(7) 0.4127(9) 0.6673(6) 0.033(4) Uani 1 1 d . . . . .
C21 C 0.4239(7) 0.3496(9) 0.6531(6) 0.040(5) Uani 1 1 d . . . . .
H21 H 0.3953 0.3318 0.6613 0.047 Uiso 1 1 calc R U . . .
C22 C 0.4413(7) 0.3147(9) 0.6282(5) 0.033(4) Uani 1 1 d . . . . .
H22 H 0.4251 0.2715 0.6201 0.039 Uiso 1 1 calc R U . . .
C23 C 0.6123(8) 0.4408(9) 0.8210(6) 0.038(5) Uani 1 1 d . . . . .
H23 H 0.6232 0.4153 0.8437 0.046 Uiso 1 1 calc R U . . .
C24 C 0.6309(8) 0.4201(9) 0.7894(5) 0.033(4) Uani 1 1 d . . . . .
H24 H 0.6533 0.3809 0.7916 0.040 Uiso 1 1 calc R U . . .
C25 C 0.6159(7) 0.4570(9) 0.7565(6) 0.035(4) Uani 1 1 d . . . . .
C26 C 0.5814(7) 0.5115(10) 0.7554(5) 0.033(4) Uani 1 1 d . . . . .
H26 H 0.5697 0.5386 0.7333 0.040 Uiso 1 1 calc R U . . .
C27 C 0.5644(9) 0.5266(11) 0.7841(6) 0.051(6) Uani 1 1 d . . . . .
H27 H 0.5389 0.5627 0.7812 0.061 Uiso 1 1 calc R U . . .
C28 C 0.6747(8) 0.3578(10) 0.6935(7) 0.047(6) Uani 1 1 d . . . . .
H28 H 0.6937 0.3160 0.6944 0.056 Uiso 1 1 calc R U . . .
C29 C 0.6615(7) 0.3744(10) 0.7224(5) 0.035(4) Uani 1 1 d . . . . .
H29 H 0.6701 0.3441 0.7432 0.042 Uiso 1 1 calc R U . . .
C30 C 0.6341(7) 0.4370(9) 0.7246(5) 0.033(4) Uani 1 1 d . . . . .
C31 C 0.6230(7) 0.4780(9) 0.6939(5) 0.032(4) Uani 1 1 d . . . . .
H31 H 0.6053 0.5206 0.6935 0.039 Uiso 1 1 calc R U . . .
C32 C 0.6388(7) 0.4553(8) 0.6618(5) 0.030(4) Uani 1 1 d . . . . .
H32 H 0.6310 0.4842 0.6404 0.036 Uiso 1 1 calc R U . . .
C33 C 0.4062(8) 0.2123(11) 0.8192(6) 0.047(6) Uani 1 1 d . . . . .
H33 H 0.3890 0.2556 0.8175 0.056 Uiso 1 1 calc R U . . .
C34 C 0.4011(8) 0.1769(10) 0.7855(5) 0.040(5) Uani 1 1 d . . . . .
H34 H 0.3839 0.1981 0.7620 0.047 Uiso 1 1 calc R U . . .
C35 C 0.4206(8) 0.1135(9) 0.7867(5) 0.034(5) Uani 1 1 d . . . . .
C36 C 0.4507(9) 0.0876(11) 0.8231(7) 0.058(7) Uani 1 1 d . . . . .
H36 H 0.4681 0.0443 0.8255 0.070 Uiso 1 1 calc R U . . .
C37 C 0.4539(8) 0.1268(11) 0.8542(6) 0.049(6) Uani 1 1 d . . . . .
H37 H 0.4720 0.1080 0.8782 0.059 Uiso 1 1 calc R U . . .
C38 C 0.4353(8) -0.0280(10) 0.7238(6) 0.041(5) Uani 1 1 d . . . . .
H38 H 0.4508 -0.0724 0.7264 0.050 Uiso 1 1 calc R U . . .
C39 C 0.4345(11) 0.0056(10) 0.7539(7) 0.058(7) Uani 1 1 d . . . . .
H39 H 0.4474 -0.0167 0.7775 0.069 Uiso 1 1 calc R U . . .
C40 C 0.4153(6) 0.0731(9) 0.7528(5) 0.027(4) Uani 1 1 d . . . . .
C41 C 0.3948(8) 0.0997(10) 0.7194(6) 0.041(5) Uani 1 1 d . . . . .
H41 H 0.3799 0.1444 0.7174 0.049 Uiso 1 1 calc R U . . .
C42 C 0.3938(8) 0.0639(9) 0.6853(7) 0.048(6) Uani 1 1 d . . . . .
H42 H 0.3792 0.0849 0.6615 0.058 Uiso 1 1 calc R U . . .
C43 C 0.6312(9) 0.1758(11) 0.8782(6) 0.048(6) Uani 1 1 d . . . . .
H43 H 0.6466 0.2189 0.8873 0.058 Uiso 1 1 calc R U . . .
C44 C 0.6308(10) 0.1580(12) 0.8438(9) 0.070(8) Uani 1 1 d . . . . .
H44 H 0.6440 0.1885 0.8289 0.083 Uiso 1 1 calc R U . . .
C45 C 0.6105(7) 0.0930(10) 0.8298(5) 0.034(4) Uani 1 1 d . . . . .
C46 C 0.5920(9) 0.0511(11) 0.8525(7) 0.051(6) Uani 1 1 d . . . . .
H46 H 0.5792 0.0063 0.8449 0.061 Uiso 1 1 calc R U . . .
C47 C 0.5927(9) 0.0757(10) 0.8852(7) 0.048(6) Uani 1 1 d . . . . .
H47 H 0.5782 0.0466 0.9001 0.058 Uiso 1 1 calc R U . . .
C48 C 0.5736(9) 0.0043(10) 0.7384(5) 0.045(5) Uani 1 1 d . . . . .
H48 H 0.5485 -0.0302 0.7265 0.054 Uiso 1 1 calc R U . . .
C49 C 0.5779(8) 0.0191(10) 0.7744(6) 0.043(5) Uani 1 1 d . . . . .
H49 H 0.5589 -0.0073 0.7876 0.051 Uiso 1 1 calc R U . . .
C50 C 0.6092(7) 0.0711(8) 0.7914(5) 0.030(4) Uani 1 1 d . . . . .
C51 C 0.6372(8) 0.1045(9) 0.7721(5) 0.031(4) Uani 1 1 d . . . . .
H51 H 0.6596 0.1421 0.7834 0.037 Uiso 1 1 calc R U . . .
C52 C 0.6338(7) 0.0844(9) 0.7354(5) 0.030(4) Uani 1 1 d . . . . .
H52 H 0.6552 0.1077 0.7227 0.036 Uiso 1 1 calc R U . . .
C53 C 0.3469(8) 0.6661(11) 0.8177(6) 0.044(5) Uani 1 1 d . . . . .
C54 C 0.3608(7) 0.6982(9) 0.7865(6) 0.038(5) Uani 1 1 d . U . . .
C55 C 0.3302(8) 0.6639(11) 0.7529(6) 0.045(5) Uani 1 1 d . U . . .
C56 C 0.2947(7) 0.6107(11) 0.7609(6) 0.042(5) Uani 1 1 d . U . . .
C57 C 0.3052(8) 0.6155(12) 0.8006(6) 0.045(5) Uani 1 1 d . . . . .
C58 C 0.3661(13) 0.6917(15) 0.8563(9) 0.102(12) Uani 1 1 d . . . . .
H58A H 0.4031 0.7090 0.8616 0.153 Uiso 1 1 calc R U . . .
H58B H 0.3656 0.6544 0.8737 0.153 Uiso 1 1 calc R U . . .
H58C H 0.3423 0.7287 0.8594 0.153 Uiso 1 1 calc R U . . .
C59 C 0.4028(10) 0.7509(14) 0.7861(10) 0.088(10) Uani 1 1 d . . . . .
H59A H 0.4057 0.7549 0.7607 0.132 Uiso 1 1 calc R U . . .
H59B H 0.4379 0.7370 0.8035 0.132 Uiso 1 1 calc R U . . .
H59C H 0.3923 0.7952 0.7940 0.132 Uiso 1 1 calc R U . . .
C60 C 0.3310(10) 0.6778(12) 0.7108(7) 0.066(7) Uani 1 1 d . . . . .
H60A H 0.3006 0.7074 0.6979 0.099 Uiso 1 1 calc R U . . .
H60B H 0.3280 0.6342 0.6974 0.099 Uiso 1 1 calc R U . . .
H60C H 0.3651 0.7002 0.7115 0.099 Uiso 1 1 calc R U . . .
C61 C 0.2545(9) 0.5708(13) 0.7332(7) 0.059(6) Uani 1 1 d . . . . .
H61A H 0.2540 0.5240 0.7425 0.088 Uiso 1 1 calc R U . . .
H61B H 0.2636 0.5698 0.7097 0.088 Uiso 1 1 calc R U . . .
H61C H 0.2187 0.5916 0.7288 0.088 Uiso 1 1 calc R U . . .
C62 C 0.2795(12) 0.5770(17) 0.8218(8) 0.085(9) Uani 1 1 d . . . . .
H62A H 0.2403 0.5772 0.8094 0.128 Uiso 1 1 calc R U . . .
H62B H 0.2874 0.5970 0.8469 0.128 Uiso 1 1 calc R U . . .
H62C H 0.2929 0.5298 0.8239 0.128 Uiso 1 1 calc R U . . .
C63 C 0.6337(8) 0.5457(9) 0.9139(6) 0.037(5) Uani 1 1 d . . . . .
C64 C 0.6413(7) 0.5846(11) 0.8852(7) 0.049(6) Uani 1 1 d . U . . .
C65 C 0.5959(7) 0.6339(9) 0.8727(6) 0.039(5) Uani 1 1 d D U . . .
C66 C 0.5650(6) 0.6257(11) 0.8987(5) 0.037(5) Uani 1 1 d D . . . .
C67 C 0.5851(9) 0.5708(11) 0.9211(5) 0.043(5) Uani 1 1 d . . . . .
C68 C 0.6738(8) 0.4914(11) 0.9390(6) 0.046(5) Uani 1 1 d . . . . .
H68A H 0.6956 0.4708 0.9245 0.069 Uiso 1 1 calc R U . . .
H68B H 0.6530 0.4557 0.9468 0.069 Uiso 1 1 calc R U . . .
H68C H 0.6978 0.5141 0.9613 0.069 Uiso 1 1 calc R U . . .
C69 C 0.6864(8) 0.5773(11) 0.8701(6) 0.050(6) Uani 1 1 d . . . . .
H69A H 0.7088 0.5384 0.8822 0.075 Uiso 1 1 calc R U . . .
H69B H 0.7082 0.6192 0.8750 0.075 Uiso 1 1 calc R U . . .
H69C H 0.6725 0.5694 0.8430 0.075 Uiso 1 1 calc R U . . .
C70 C 0.5899(10) 0.6853(10) 0.8418(7) 0.058(6) Uani 1 1 d . U . . .
H70A H 0.5530 0.6832 0.8244 0.087 Uiso 1 1 calc R U . . .
H70B H 0.6159 0.6749 0.8283 0.087 Uiso 1 1 calc R U . . .
H70C H 0.5969 0.7313 0.8526 0.087 Uiso 1 1 calc R U . . .
C71 C 0.5153(11) 0.6668(13) 0.8979(8) 0.076(8) Uani 1 1 d . U . . .
H71A H 0.4906 0.6383 0.9067 0.113 Uiso 1 1 calc R U . . .
H71B H 0.4971 0.6819 0.8721 0.113 Uiso 1 1 calc R U . . .
H71C H 0.5261 0.7068 0.9142 0.113 Uiso 1 1 calc R U . . .
C72 C 0.5635(10) 0.5449(15) 0.9537(7) 0.068(7) Uani 1 1 d . U . . .
H72A H 0.5930 0.5456 0.9774 0.103 Uiso 1 1 calc R U . . .
H72B H 0.5498 0.4981 0.9483 0.103 Uiso 1 1 calc R U . . .
H72C H 0.5342 0.5749 0.9556 0.103 Uiso 1 1 calc R U . . .
C73 C 0.3533(8) 0.2065(11) 0.9002(6) 0.043(5) Uani 1 1 d . U . . .
C74 C 0.3922(8) 0.1796(11) 0.9319(6) 0.045(5) Uani 1 1 d . U . . .
C75 C 0.4169(10) 0.2324(14) 0.9555(7) 0.061(6) Uani 1 1 d . U . . .
C76 C 0.3937(9) 0.2940(11) 0.9376(6) 0.044(5) Uani 1 1 d . U . . .
C77 C 0.3536(9) 0.2822(15) 0.9043(7) 0.065(7) Uani 1 1 d . . . . .
C78 C 0.3144(12) 0.171(2) 0.8662(12) 0.133(14) Uani 1 1 d . U . . .
H78A H 0.3351 0.1443 0.8533 0.199 Uiso 1 1 calc R U . . .
H78B H 0.2932 0.2061 0.8490 0.199 Uiso 1 1 calc R U . . .
H78C H 0.2900 0.1414 0.8745 0.199 Uiso 1 1 calc R U . . .
C79 C 0.4027(14) 0.1033(18) 0.9412(10) 0.116(13) Uani 1 1 d . U . . .
H79A H 0.3733 0.0846 0.9496 0.174 Uiso 1 1 calc R U . . .
H79B H 0.4372 0.0980 0.9612 0.174 Uiso 1 1 calc R U . . .
H79C H 0.4043 0.0787 0.9188 0.174 Uiso 1 1 calc R U . . .
C80 C 0.4613(12) 0.2229(19) 0.9923(8) 0.101(11) Uani 1 1 d . U . . .
H80A H 0.4545 0.2530 1.0113 0.151 Uiso 1 1 calc R U . . .
H80B H 0.4963 0.2344 0.9890 0.151 Uiso 1 1 calc R U . . .
H80C H 0.4618 0.1752 1.0004 0.151 Uiso 1 1 calc R U . . .
C81 C 0.4074(14) 0.3683(17) 0.9511(9) 0.103(11) Uani 1 1 d . U . . .
H81A H 0.3839 0.3999 0.9329 0.154 Uiso 1 1 calc R U . . .
H81B H 0.4453 0.3780 0.9534 0.154 Uiso 1 1 calc R U . . .
H81C H 0.4015 0.3743 0.9756 0.154 Uiso 1 1 calc R U . . .
C82 C 0.3153(11) 0.3310(16) 0.8742(10) 0.100(11) Uani 1 1 d . U . . .
H82A H 0.2894 0.3528 0.8849 0.150 Uiso 1 1 calc R U . . .
H82B H 0.2957 0.3043 0.8520 0.150 Uiso 1 1 calc R U . . .
H82C H 0.3371 0.3662 0.8669 0.150 Uiso 1 1 calc R U . . .
C83 C 0.6897(9) 0.1910(13) 1.0022(6) 0.055(6) Uani 1 1 d . U . . .
C84 C 0.6456(13) 0.1718(14) 1.0168(8) 0.080(8) Uani 1 1 d . U . . .
C85 C 0.6353(12) 0.1030(14) 1.0068(9) 0.080(8) Uani 1 1 d . U . . .
C86 C 0.6668(12) 0.0787(14) 0.9838(8) 0.076(8) Uani 1 1 d . U . . .
C87 C 0.7006(9) 0.1342(17) 0.9816(8) 0.078(9) Uani 1 1 d . . . . .
C88 C 0.7132(11) 0.2654(19) 1.0034(8) 0.096(11) Uani 1 1 d . . . . .
H88A H 0.6862 0.2950 0.9863 0.143 Uiso 1 1 calc R U . . .
H88B H 0.7460 0.2642 0.9957 0.143 Uiso 1 1 calc R U . . .
H88C H 0.7220 0.2834 1.0290 0.143 Uiso 1 1 calc R U . . .
C89 C 0.6224(12) 0.2162(14) 1.0421(7) 0.073(8) Uani 1 1 d . U . . .
H89A H 0.5852 0.2294 1.0283 0.110 Uiso 1 1 calc R U . . .
H89B H 0.6446 0.2574 1.0496 0.110 Uiso 1 1 calc R U . . .
H89C H 0.6225 0.1902 1.0645 0.110 Uiso 1 1 calc R U . . .
C90 C 0.5845(16) 0.067(2) 1.0180(11) 0.133(14) Uani 1 1 d . U . . .
H90A H 0.5547 0.1003 1.0137 0.199 Uiso 1 1 calc R U . . .
H90B H 0.5967 0.0541 1.0445 0.199 Uiso 1 1 calc R U . . .
H90C H 0.5720 0.0268 1.0024 0.199 Uiso 1 1 calc R U . . .
C91 C 0.6752(12) 0.0067(13) 0.9673(8) 0.085(9) Uani 1 1 d . U . . .
H91A H 0.7052 -0.0173 0.9853 0.127 Uiso 1 1 calc R U . . .
H91B H 0.6835 0.0132 0.9437 0.127 Uiso 1 1 calc R U . . .
H91C H 0.6420 -0.0205 0.9626 0.127 Uiso 1 1 calc R U . . .
C92 C 0.7445(12) 0.1385(17) 0.9611(9) 0.101(11) Uani 1 1 d . U . . .
H92A H 0.7794 0.1509 0.9791 0.151 Uiso 1 1 calc R U . . .
H92B H 0.7339 0.1733 0.9413 0.151 Uiso 1 1 calc R U . . .
H92C H 0.7476 0.0940 0.9499 0.151 Uiso 1 1 calc R U . . .
C93 C 0.7202(9) 0.3526(14) 0.5698(7) 0.059(6) Uani 1 1 d . U . . .
C94 C 0.7076(8) 0.4273(11) 0.5755(5) 0.045(5) Uani 1 1 d D U . . .
C95 C 0.7396(8) 0.4438(11) 0.6111(5) 0.046(5) Uani 1 1 d D U . . .
C96 C 0.7679(7) 0.3835(10) 0.6297(5) 0.035(4) Uani 1 1 d D U . . .
C97 C 0.7592(8) 0.3323(13) 0.6040(6) 0.061(7) Uani 1 1 d D . . . .
C98 C 0.6978(15) 0.318(2) 0.5309(8) 0.133(16) Uani 1 1 d . . . . .
H98A H 0.7265 0.3151 0.5189 0.200 Uiso 1 1 calc R U . . .
H98B H 0.6674 0.3442 0.5150 0.200 Uiso 1 1 calc R U . . .
H98C H 0.6856 0.2712 0.5342 0.200 Uiso 1 1 calc R U . . .
C99 C 0.6715(11) 0.4713(14) 0.5432(8) 0.092(10) Uani 1 1 d D . . . .
H99A H 0.6585 0.5113 0.5537 0.138 Uiso 1 1 calc R U . . .
H99B H 0.6406 0.4441 0.5285 0.138 Uiso 1 1 calc R U . . .
H99C H 0.6927 0.4864 0.5270 0.138 Uiso 1 1 calc R U . . .
C100 C 0.7433(14) 0.5136(14) 0.6248(11) 0.105(11) Uani 1 1 d . U . . .
H10A H 0.7805 0.5303 0.6295 0.158 Uiso 1 1 calc R U . . .
H10B H 0.7336 0.5151 0.6481 0.158 Uiso 1 1 calc R U . . .
H10C H 0.7184 0.5427 0.6059 0.158 Uiso 1 1 calc R U . . .
C101 C 0.8094(10) 0.3805(17) 0.6671(8) 0.095(11) Uani 1 1 d . U . . .
H10D H 0.8082 0.3356 0.6784 0.143 Uiso 1 1 calc R U . . .
H10E H 0.8022 0.4163 0.6833 0.143 Uiso 1 1 calc R U . . .
H10F H 0.8454 0.3876 0.6643 0.143 Uiso 1 1 calc R U . . .
C102 C 0.7774(10) 0.2578(16) 0.6117(8) 0.085(10) Uani 1 1 d . . . . .
H10G H 0.7830 0.2471 0.6382 0.128 Uiso 1 1 calc R U . . .
H10H H 0.8114 0.2509 0.6058 0.128 Uiso 1 1 calc R U . . .
H10I H 0.7495 0.2275 0.5959 0.128 Uiso 1 1 calc R U . . .
C103 C 0.4128(9) 0.2968(18) 0.5286(9) 0.086(10) Uani 1 1 d . U . . .
C104 C 0.4388(10) 0.3648(11) 0.5295(7) 0.057(6) Uani 1 1 d . U . . .
C105 C 0.4821(8) 0.3503(10) 0.5158(5) 0.033(4) Uani 1 1 d . . . . .
C106 C 0.4853(10) 0.2792(12) 0.5088(5) 0.055(6) Uani 1 1 d D U . . .
C107 C 0.4426(12) 0.2494(13) 0.5156(7) 0.069(7) Uani 1 1 d . U . . .
C108 C 0.3589(11) 0.291(2) 0.5383(10) 0.125(13) Uani 1 1 d . U . . .
H10J H 0.3322 0.2661 0.5183 0.188 Uiso 1 1 calc R U . . .
H10K H 0.3451 0.3372 0.5405 0.188 Uiso 1 1 calc R U . . .
H10L H 0.3653 0.2668 0.5621 0.188 Uiso 1 1 calc R U . . .
C109 C 0.4205(14) 0.4281(14) 0.5412(10) 0.114(13) Uani 1 1 d . U . . .
H10M H 0.4519 0.4553 0.5551 0.172 Uiso 1 1 calc R U . . .
H10N H 0.3979 0.4183 0.5573 0.172 Uiso 1 1 calc R U . . .
H10O H 0.3993 0.4536 0.5190 0.172 Uiso 1 1 calc R U . . .
C110 C 0.5206(12) 0.4059(15) 0.5084(7) 0.078(9) Uani 1 1 d . . . . .
H11A H 0.5039 0.4265 0.4837 0.117 Uiso 1 1 calc R U . . .
H11B H 0.5551 0.3848 0.5091 0.117 Uiso 1 1 calc R U . . .
H11C H 0.5269 0.4413 0.5278 0.117 Uiso 1 1 calc R U . . .
C111 C 0.5258(15) 0.2470(19) 0.4916(10) 0.130(15) Uani 1 1 d D . . . .
H11D H 0.5140 0.2006 0.4830 0.195 Uiso 1 1 calc R U . . .
H11E H 0.5616 0.2451 0.5105 0.195 Uiso 1 1 calc R U . . .
H11F H 0.5278 0.2747 0.4702 0.195 Uiso 1 1 calc R U . . .
C112 C 0.4276(15) 0.1736(17) 0.5081(10) 0.115(12) Uani 1 1 d . U . . .
H11G H 0.4154 0.1652 0.4810 0.173 Uiso 1 1 calc R U . . .
H11H H 0.3984 0.1621 0.5186 0.173 Uiso 1 1 calc R U . . .
H11I H 0.4593 0.1452 0.5200 0.173 Uiso 1 1 calc R U . . .
C113 C 0.6841(8) -0.0242(11) 0.6706(6) 0.045(5) Uani 1 1 d . U . . .
C114 C 0.6679(7) -0.0757(9) 0.6924(5) 0.029(4) Uani 1 1 d . U . . .
C115 C 0.6231(7) -0.1087(9) 0.6647(5) 0.030(4) Uani 1 1 d . U . . .
C116 C 0.6156(8) -0.0837(10) 0.6303(5) 0.038(5) Uani 1 1 d . U . . .
C117 C 0.6528(8) -0.0291(10) 0.6323(6) 0.039(5) Uani 1 1 d . U . . .
C118 C 0.7352(9) 0.0230(12) 0.6878(9) 0.070(8) Uani 1 1 d . U . . .
H11J H 0.7673 0.0011 0.6844 0.106 Uiso 1 1 calc R U . . .
H11K H 0.7405 0.0297 0.7146 0.106 Uiso 1 1 calc R U . . .
H11L H 0.7293 0.0673 0.6750 0.106 Uiso 1 1 calc R U . . .
C119 C 0.6914(9) -0.0873(13) 0.7343(7) 0.069(7) Uani 1 1 d . U . . .
H11M H 0.6620 -0.0964 0.7451 0.104 Uiso 1 1 calc R U . . .
H11N H 0.7114 -0.0465 0.7461 0.104 Uiso 1 1 calc R U . . .
H11O H 0.7161 -0.1266 0.7389 0.104 Uiso 1 1 calc R U . . .
C120 C 0.5946(13) -0.1679(14) 0.6777(10) 0.095(11) Uani 1 1 d . . . . .
H12A H 0.5582 -0.1535 0.6773 0.142 Uiso 1 1 calc R U . . .
H12B H 0.6155 -0.1810 0.7033 0.142 Uiso 1 1 calc R U . . .
H12C H 0.5919 -0.2070 0.6609 0.142 Uiso 1 1 calc R U . . .
C121 C 0.5784(10) -0.1096(14) 0.5940(8) 0.081(9) Uani 1 1 d . . . . .
H12D H 0.5849 -0.1585 0.5915 0.121 Uiso 1 1 calc R U . . .
H12E H 0.5850 -0.0846 0.5731 0.121 Uiso 1 1 calc R U . . .
H12F H 0.5407 -0.1027 0.5935 0.121 Uiso 1 1 calc R U . . .
C122 C 0.6603(13) 0.0131(15) 0.6009(8) 0.088(10) Uani 1 1 d . . . . .
H12G H 0.6675 0.0607 0.6091 0.131 Uiso 1 1 calc R U . . .
H12H H 0.6275 0.0109 0.5793 0.131 Uiso 1 1 calc R U . . .
H12I H 0.6911 -0.0047 0.5937 0.131 Uiso 1 1 calc R U . . .
C123 C 0.3245(7) -0.0745(10) 0.6172(6) 0.043(5) Uani 1 1 d D . . . .
C124 C 0.3521(10) -0.0922(10) 0.5897(7) 0.062(7) Uani 1 1 d . U . . .
C125 C 0.3897(8) -0.1444(11) 0.6050(7) 0.051(6) Uani 1 1 d . . . . .
C126 C 0.3875(8) -0.1649(10) 0.6407(6) 0.045(5) Uani 1 1 d . . . . .
C127 C 0.3451(7) -0.1255(10) 0.6455(5) 0.039(5) Uani 1 1 d D . . . .
C128 C 0.2769(12) -0.0275(12) 0.6096(8) 0.078(9) Uani 1 1 d . . . . .
H12J H 0.2434 -0.0536 0.5989 0.117 Uiso 1 1 calc R U . . .
H12K H 0.2797 0.0079 0.5917 0.117 Uiso 1 1 calc R U . . .
H12L H 0.2762 -0.0058 0.6331 0.117 Uiso 1 1 calc R U . . .
C129 C 0.3402(13) -0.0534(17) 0.5519(8) 0.100(11) Uani 1 1 d . U . . .
H12M H 0.3477 -0.0834 0.5331 0.151 Uiso 1 1 calc R U . . .
H12N H 0.3633 -0.0127 0.5553 0.151 Uiso 1 1 calc R U . . .
H12O H 0.3021 -0.0394 0.5433 0.151 Uiso 1 1 calc R U . . .
C130 C 0.4263(13) -0.1788(14) 0.5834(9) 0.095(11) Uani 1 1 d . . . . .
H13A H 0.4328 -0.1461 0.5654 0.143 Uiso 1 1 calc R U . . .
H13B H 0.4080 -0.2193 0.5700 0.143 Uiso 1 1 calc R U . . .
H13C H 0.4610 -0.1923 0.6013 0.143 Uiso 1 1 calc R U . . .
C131 C 0.4228(10) -0.2168(13) 0.6659(8) 0.068(7) Uani 1 1 d . . . . .
H13D H 0.4224 -0.2095 0.6917 0.102 Uiso 1 1 calc R U . . .
H13E H 0.4600 -0.2123 0.6648 0.102 Uiso 1 1 calc R U . . .
H13F H 0.4092 -0.2628 0.6576 0.102 Uiso 1 1 calc R U . . .
C132 C 0.3283(10) -0.1291(13) 0.6799(8) 0.069(7) Uani 1 1 d . . . . .
H13G H 0.3155 -0.1755 0.6826 0.103 Uiso 1 1 calc R U . . .
H13H H 0.2990 -0.0964 0.6780 0.103 Uiso 1 1 calc R U . . .
H13I H 0.3592 -0.1180 0.7018 0.103 Uiso 1 1 calc R U . . .
C133 C 0.2956(17) 0.3353(19) 0.2732(10) 0.120(13) Uani 1 1 d D U . . .
C134 C 0.5818(11) 0.4090(14) 0.0264(7) 0.061(7) Uani 1 1 d . U . . .
C135 C 0.9447(15) 0.8885(17) 0.0984(10) 0.132(15) Uani 1 1 d D U . . .
C136 C 0.7435(12) 0.7819(15) 0.6357(7) 0.092(10) Uani 1 1 d D U . . .
C137 C 0.2396(11) 0.3598(14) 0.7294(7) 0.23(3) Uiso 1 1 d D . . . .
C139 C 0.9805(15) 0.508(2) 0.0142(10) 0.061(3) Uani 0.5 1 d D . P . .
F19 F 0.974(3) 0.576(2) 0.018(2) 0.069(11) Uani 0.5 1 d D . P . .
F21 F 0.9986(16) 0.4792(18) 0.0487(9) 0.064(9) Uani 0.5 1 d D . P . .
F20 F 0.9292(16) 0.485(2) -0.0020(11) 0.064(7) Uani 0.5 1 d D . P . .
O33 O 0.0111(11) 0.1870(14) 0.3067(7) 0.135(10) Uani 1 1 d . U . . .
S7 S 1.0256(6) 0.5014(9) -0.0142(5) 0.061(3) Uani 0.5 1 d D U P . .
O27 O 1.028(4) 0.433(2) -0.025(3) 0.069(11) Uani 0.5 1 d D U P . .
O28 O 1.0723(19) 0.531(3) 0.0100(13) 0.064(7) Uani 0.5 1 d D U P . .
O29 O 0.9908(17) 0.545(2) -0.0418(10) 0.064(9) Uani 0.5 1 d D U P . .

loop_
_atom_site_aniso_label
_atom_site_aniso_U_11
_atom_site_aniso_U_22
_atom_site_aniso_U_33
_atom_site_aniso_U_23
_atom_site_aniso_U_13
_atom_site_aniso_U_12
Ir1 0.0272(4) 0.0243(4) 0.0468(5) 0.0116(3) 0.0194(3) 0.0102(3)
Ir2 0.0249(3) 0.0176(3) 0.0398(4) 0.0014(3) 0.0152(3) 0.0005(3)
Ir3 0.0308(4) 0.0194(3) 0.0319(4) 0.0022(3) 0.0135(3) -0.0009(3)
Ir4 0.0510(5) 0.0259(4) 0.0378(5) -0.0011(3) -0.0054(4) 0.0153(3)
Ir5 0.0279(4) 0.0346(4) 0.0371(4) 0.0070(3) 0.0142(3) -0.0028(3)
Ir6 0.0300(4) 0.0190(3) 0.0326(4) 0.0048(3) 0.0025(3) 0.0022(3)
Ir7 0.0301(4) 0.0169(3) 0.0379(4) 0.0037(3) 0.0154(3) 0.0061(3)
Ir8 0.0345(4) 0.0248(4) 0.0441(5) -0.0060(3) 0.0202(3) -0.0058(3)
N1 0.025(7) 0.018(6) 0.026(7) 0.009(6) 0.019(6) 0.005(5)
N2 0.042(8) 0.014(7) 0.039(9) 0.014(6) 0.018(7) -0.004(6)
N3 0.018(7) 0.010(6) 0.058(10) 0.002(6) -0.004(6) 0.005(5)
N4 0.023(7) 0.016(6) 0.014(7) -0.001(5) 0.012(5) -0.003(5)
N5 0.031(8) 0.035(8) 0.007(7) -0.005(6) 0.002(6) 0.010(6)
N6 0.036(8) 0.034(8) 0.019(8) 0.001(7) 0.002(6) 0.023(7)
N7 0.015(5) 0.016(6) 0.024(6) 0.010(5) -0.002(5) -0.006(5)
N8 0.011(4) 0.013(4) 0.019(5) -0.004(4) 0.009(3) 0.000(3)
N9 0.028(8) 0.030(8) 0.039(10) 0.006(7) 0.011(7) 0.007(6)
N10 0.021(7) 0.018(7) 0.057(11) 0.003(7) 0.015(7) 0.000(6)
N11 0.027(6) 0.020(6) 0.043(7) -0.007(6) 0.017(5) -0.017(5)
N12 0.036(8) 0.025(8) 0.036(9) -0.002(7) 0.020(7) 0.001(6)
N13 0.051(10) 0.013(7) 0.061(12) -0.015(7) 0.027(9) 0.005(7)
N14 0.028(8) 0.026(8) 0.039(10) -0.025(7) 0.009(7) -0.001(6)
N15 0.019(7) 0.033(7) 0.015(7) 0.014(6) -0.007(5) -0.006(6)
N16 0.024(7) 0.018(7) 0.035(9) 0.014(6) 0.013(6) 0.009(6)
O1 0.019(6) 0.024(6) 0.034(7) 0.007(5) 0.016(5) 0.008(5)
O2 0.031(6) 0.017(6) 0.042(8) 0.009(5) 0.027(6) 0.005(5)
O3 0.021(6) 0.024(7) 0.060(9) 0.015(6) -0.004(6) 0.004(5)
O4 0.058(8) 0.022(6) 0.033(7) 0.014(5) 0.034(6) 0.004(6)
O5 0.023(6) 0.021(6) 0.025(6) 0.001(5) 0.012(5) 0.003(5)
O6 0.029(6) 0.025(6) 0.033(7) 0.003(5) 0.020(5) -0.005(5)
O7 0.052(8) 0.017(6) 0.062(10) 0.017(6) 0.036(7) -0.002(6)
O8 0.029(6) 0.020(6) 0.025(6) -0.001(5) 0.015(5) -0.006(5)
O9 0.14(3) 0.31(5) 0.15(3) 0.11(3) 0.10(2) 0.04(3)
O10 0.22(3) 0.055(13) 0.12(2) -0.008(13) 0.04(2) 0.031(16)
O11 0.079(13) 0.077(13) 0.147(19) -0.034(13) -0.022(13) -0.010(11)
O12 0.099(16) 0.093(16) 0.078(15) 0.002(12) 0.003(12) -0.024(13)
O13 0.24(4) 0.086(19) 0.18(3) -0.05(2) 0.05(3) 0.02(2)
O14 0.15(2) 0.088(16) 0.096(18) 0.013(14) 0.024(16) 0.035(16)
O15 0.16(2) 0.097(17) 0.16(2) -0.062(17) -0.027(18) 0.027(16)
O16 0.091(18) 0.20(3) 0.23(4) -0.07(2) 0.08(2) -0.08(2)
O17 0.28(4) 0.12(2) 0.21(4) -0.11(3) 0.11(3) -0.06(3)
O18 0.099(15) 0.056(12) 0.18(2) 0.001(13) 0.053(14) 0.027(11)
O19 0.104(15) 0.054(11) 0.20(2) 0.012(13) 0.102(15) 0.025(10)
O20 0.27(3) 0.27(3) 0.21(3) -0.04(3) 0.04(3) -0.12(3)
O21 0.28(4) 0.27(4) 0.26(4) 0.02(3) 0.08(3) 0.11(3)
O22 0.117(18) 0.100(17) 0.18(2) 0.046(16) 0.003(16) -0.051(14)
O23 0.110(16) 0.16(2) 0.130(19) 0.075(17) 0.005(14) -0.070(15)
S1 0.159(9) 0.058(5) 0.083(6) -0.004(4) 0.018(6) 0.020(5)
S2 0.108(7) 0.105(8) 0.105(8) -0.005(6) 0.012(6) 0.002(6)
S3 0.117(8) 0.087(7) 0.174(11) -0.061(7) -0.007(7) 0.024(6)
S4 0.082(6) 0.079(6) 0.190(11) 0.007(6) 0.080(7) -0.006(5)
S5 0.085(6) 0.171(10) 0.167(10) 0.102(8) 0.004(6) -0.045(7)
F1 0.18(3) 0.32(4) 0.32(4) 0.07(3) 0.12(3) 0.04(2)
F2 0.137(17) 0.18(2) 0.077(13) 0.007(13) -0.033(12) 0.056(15)
F3 0.113(14) 0.141(17) 0.101(15) -0.021(13) 0.014(11) 0.023(13)
F4 0.103(15) 0.22(3) 0.15(2) 0.08(2) 0.059(14) 0.033(17)
F5 0.109(15) 0.137(18) 0.132(18) -0.042(15) 0.058(13) -0.011(13)
F6 0.100(13) 0.17(2) 0.125(17) 0.078(15) 0.071(12) 0.042(13)
F7 0.24(3) 0.081(17) 0.31(4) 0.01(2) 0.02(3) 0.012(19)
F8 0.21(3) 0.15(2) 0.25(4) 0.05(2) 0.12(3) 0.02(2)
F9 0.34(3) 0.25(3) 0.17(2) -0.02(2) 0.14(2) 0.04(3)
F10 0.143(18) 0.069(12) 0.23(3) 0.018(14) 0.102(18) 0.026(12)
F11 0.24(3) 0.24(3) 0.14(2) 0.01(2) -0.021(19) -0.12(2)
F12 0.089(12) 0.068(11) 0.20(2) 0.008(12) 0.094(13) 0.007(9)
F13 0.17(2) 0.21(2) 0.19(2) -0.001(19) 0.004(17) -0.128(19)
F14 0.30(3) 0.26(3) 0.27(3) 0.00(3) 0.18(3) 0.04(3)
F15 0.139(18) 0.22(2) 0.19(2) 0.08(2) -0.001(16) -0.072(18)
S6 0.078(7) 0.050(6) 0.081(8) 0.003(5) 0.044(6) -0.007(5)
O24 0.17(2) 0.25(3) 0.21(3) -0.14(2) 0.05(2) -0.01(2)
O25 0.14(2) 0.18(2) 0.23(3) 0.10(2) 0.04(2) -0.002(19)
O26 0.070(13) 0.18(2) 0.24(3) -0.05(2) 0.081(15) -0.038(14)
C138 0.069(9) 0.059(9) 0.088(12) -0.013(7) 0.017(8) -0.002(6)
F16 0.21(2) 0.30(3) 0.13(2) 0.03(2) 0.114(19) 0.09(2)
F17 0.15(2) 0.16(2) 0.25(3) -0.10(2) -0.04(2) 0.038(18)
F18 0.19(2) 0.092(17) 0.29(3) -0.02(2) 0.01(2) 0.024(17)
C238 0.078(7) 0.050(6) 0.081(8) 0.003(5) 0.044(6) -0.007(5)
F16' 0.17(2) 0.25(3) 0.21(3) -0.14(2) 0.05(2) -0.01(2)
F17' 0.14(2) 0.18(2) 0.23(3) 0.10(2) 0.04(2) -0.002(19)
F18' 0.070(13) 0.18(2) 0.24(3) -0.05(2) 0.081(15) -0.038(14)
S6' 0.069(9) 0.059(9) 0.088(12) -0.013(7) 0.017(8) -0.002(6)
O24' 0.21(2) 0.30(3) 0.13(2) 0.03(2) 0.114(19) 0.09(2)
O25' 0.15(2) 0.16(2) 0.25(3) -0.10(2) -0.04(2) 0.038(18)
O26' 0.19(2) 0.092(17) 0.29(3) -0.02(2) 0.01(2) 0.024(17)
C1 0.023(8) 0.010(7) 0.027(9) 0.009(6) 0.004(6) 0.010(6)
C2 0.031(9) 0.025(9) 0.024(10) 0.006(7) 0.010(7) 0.001(7)
C3 0.034(10) 0.029(9) 0.022(9) 0.000(8) 0.018(8) 0.001(8)
C4 0.024(9) 0.036(10) 0.012(8) -0.008(7) 0.006(7) -0.004(7)
C5 0.016(8) 0.017(7) 0.033(9) -0.003(7) 0.005(7) 0.007(6)
C6 0.025(8) 0.031(9) 0.027(9) -0.012(7) 0.021(7) -0.005(7)
C7 0.022(9) 0.027(9) 0.038(11) -0.010(8) 0.020(8) -0.009(7)
C8 0.028(8) 0.006(7) 0.039(10) 0.002(7) 0.004(7) 0.003(6)
C9 0.008(7) 0.019(7) 0.028(9) -0.010(7) 0.001(6) -0.002(6)
C10 0.044(11) 0.024(9) 0.029(10) 0.000(8) 0.019(8) -0.012(8)
C11 0.020(9) 0.028(9) 0.029(10) 0.002(8) -0.005(7) -0.002(7)
C12 0.020(9) 0.016(8) 0.055(13) -0.006(8) 0.009(8) 0.002(7)
C13 0.026(9) 0.037(10) 0.053(13) 0.030(10) 0.031(9) 0.020(8)
C14 0.030(10) 0.022(9) 0.055(13) 0.011(9) 0.012(9) 0.000(8)
C15 0.018(8) 0.027(9) 0.027(10) 0.011(8) 0.002(7) 0.003(7)
C16 0.059(13) 0.022(9) 0.037(12) -0.021(8) 0.019(10) -0.015(9)
C17 0.045(12) 0.045(13) 0.044(13) 0.001(10) 0.007(10) -0.014(10)
C18 0.052(12) 0.024(10) 0.056(14) 0.001(9) 0.029(11) 0.004(9)
C19 0.042(11) 0.037(11) 0.036(11) -0.013(9) 0.025(9) -0.015(9)
C20 0.025(9) 0.029(10) 0.047(12) 0.010(9) 0.013(8) -0.003(8)
C21 0.034(10) 0.027(10) 0.067(15) -0.019(10) 0.029(10) -0.008(8)
C22 0.046(11) 0.020(9) 0.030(11) -0.003(8) 0.006(9) -0.016(8)
C23 0.060(13) 0.021(9) 0.036(12) 0.014(8) 0.019(10) 0.010(9)
C24 0.054(12) 0.032(10) 0.020(10) -0.003(8) 0.022(9) 0.017(9)
C25 0.031(10) 0.030(10) 0.043(12) 0.003(9) 0.012(9) -0.011(8)
C26 0.033(10) 0.047(11) 0.021(10) 0.023(9) 0.010(8) 0.013(8)
C27 0.072(15) 0.044(12) 0.042(13) 0.022(10) 0.026(11) 0.035(11)
C28 0.040(12) 0.025(10) 0.080(18) 0.027(11) 0.025(11) 0.008(9)
C29 0.039(11) 0.039(11) 0.025(11) 0.006(9) 0.005(8) 0.002(9)
C30 0.026(9) 0.033(10) 0.037(11) 0.002(9) 0.006(8) -0.006(8)
C31 0.035(10) 0.016(8) 0.044(12) -0.005(8) 0.008(9) -0.012(7)
C32 0.053(12) 0.020(9) 0.022(10) 0.011(7) 0.017(8) 0.000(8)
C33 0.032(11) 0.043(12) 0.050(14) -0.013(11) -0.009(9) 0.019(9)
C34 0.051(12) 0.039(11) 0.022(10) 0.013(9) 0.003(9) 0.013(9)
C35 0.059(12) 0.021(9) 0.014(9) -0.009(7) -0.002(8) 0.001(8)
C36 0.056(14) 0.032(11) 0.083(19) -0.023(12) 0.016(13) 0.012(10)
C37 0.056(13) 0.055(14) 0.029(11) 0.019(10) 0.002(10) 0.038(11)
C38 0.052(12) 0.023(10) 0.043(13) -0.007(9) 0.005(10) -0.010(9)
C39 0.11(2) 0.016(10) 0.066(17) 0.005(10) 0.059(15) 0.012(11)
C40 0.013(8) 0.036(10) 0.031(10) -0.005(8) 0.008(7) 0.003(7)
C41 0.050(12) 0.032(10) 0.034(12) -0.010(9) 0.005(9) 0.004(9)
C42 0.044(12) 0.021(10) 0.072(17) 0.003(10) 0.007(11) 0.008(9)
C43 0.062(14) 0.037(12) 0.043(13) -0.023(10) 0.012(11) -0.012(10)
C44 0.068(16) 0.051(15) 0.11(2) -0.026(15) 0.064(17) -0.019(12)
C45 0.024(9) 0.038(11) 0.030(11) -0.005(9) -0.006(8) 0.002(8)
C46 0.070(15) 0.033(11) 0.054(15) 0.006(11) 0.026(12) -0.019(11)
C47 0.058(14) 0.030(11) 0.060(16) 0.003(10) 0.022(11) -0.020(10)
C48 0.085(16) 0.027(10) 0.028(11) -0.005(9) 0.027(11) -0.021(10)
C49 0.050(12) 0.033(11) 0.044(13) -0.003(9) 0.012(10) -0.005(9)
C50 0.028(9) 0.019(9) 0.042(12) -0.003(8) 0.011(8) 0.001(7)
C51 0.052(12) 0.023(9) 0.028(10) 0.005(8) 0.025(9) 0.010(8)
C52 0.041(11) 0.024(9) 0.027(10) -0.010(8) 0.014(8) -0.008(8)
C53 0.052(13) 0.044(12) 0.046(13) -0.001(10) 0.028(10) 0.028(10)
C54 0.034(8) 0.025(7) 0.056(9) 0.002(7) 0.013(7) 0.024(6)
C55 0.051(8) 0.046(9) 0.049(9) 0.007(7) 0.032(7) 0.010(7)
C56 0.021(7) 0.053(9) 0.058(9) -0.011(7) 0.020(7) 0.018(6)
C57 0.046(12) 0.063(14) 0.036(12) -0.003(11) 0.030(10) 0.004(11)
C58 0.12(3) 0.069(19) 0.10(2) -0.047(17) 0.01(2) 0.052(18)
C59 0.046(15) 0.062(17) 0.16(3) 0.030(19) 0.030(17) 0.009(13)
C60 0.070(16) 0.054(15) 0.09(2) 0.040(14) 0.039(14) 0.030(13)
C61 0.046(13) 0.067(16) 0.061(16) -0.005(13) 0.011(11) 0.004(11)
C62 0.08(2) 0.11(3) 0.07(2) 0.019(18) 0.046(17) 0.002(18)
C63 0.042(11) 0.023(9) 0.048(13) -0.001(9) 0.018(10) -0.010(8)
C64 0.008(8) 0.049(11) 0.087(14) -0.015(10) 0.010(8) 0.000(7)
C65 0.027(9) 0.018(8) 0.066(12) -0.011(8) 0.004(8) -0.003(7)
C66 0.018(9) 0.062(13) 0.024(10) -0.014(10) -0.003(7) -0.004(9)
C67 0.071(14) 0.050(13) 0.009(9) 0.004(9) 0.014(9) -0.011(11)
C68 0.031(10) 0.048(13) 0.057(14) 0.001(11) 0.010(10) 0.001(9)
C69 0.052(13) 0.053(14) 0.045(13) 0.002(11) 0.014(10) -0.028(11)
C70 0.075(15) 0.024(10) 0.071(16) 0.016(10) 0.017(12) 0.015(10)
C71 0.100(19) 0.058(15) 0.10(2) -0.009(14) 0.074(16) 0.004(13)
C72 0.071(13) 0.094(15) 0.061(13) -0.003(12) 0.051(11) -0.002(12)
C73 0.039(8) 0.051(9) 0.050(9) -0.010(7) 0.029(7) -0.009(7)
C74 0.052(9) 0.054(9) 0.033(8) 0.014(7) 0.022(7) 0.004(7)
C75 0.069(10) 0.077(10) 0.048(9) 0.003(8) 0.032(8) 0.010(8)
C76 0.053(9) 0.051(9) 0.037(8) 0.003(7) 0.026(7) 0.006(7)
C77 0.052(14) 0.09(2) 0.062(17) 0.035(15) 0.038(13) 0.015(13)
C78 0.065(18) 0.15(3) 0.19(3) -0.05(2) 0.06(2) -0.060(19)
C79 0.11(2) 0.12(2) 0.12(2) 0.08(2) 0.032(19) -0.005(19)
C80 0.085(19) 0.15(3) 0.063(18) -0.006(18) 0.020(15) -0.046(19)
C81 0.14(2) 0.10(2) 0.09(2) -0.016(18) 0.077(19) 0.010(19)
C82 0.070(17) 0.11(2) 0.15(3) 0.052(19) 0.069(17) 0.058(16)
C83 0.044(11) 0.075(13) 0.038(11) -0.013(10) 0.003(9) 0.033(10)
C84 0.102(16) 0.061(13) 0.067(14) 0.037(12) 0.013(12) 0.015(12)
C85 0.093(15) 0.050(13) 0.084(16) 0.030(12) 0.009(13) 0.009(12)
C86 0.080(14) 0.059(13) 0.060(14) 0.009(12) -0.019(12) 0.019(12)
C87 0.030(12) 0.12(2) 0.071(19) -0.039(17) -0.004(12) 0.031(14)
C88 0.064(18) 0.16(3) 0.07(2) -0.04(2) 0.020(15) 0.02(2)
C89 0.11(2) 0.072(16) 0.035(13) -0.010(12) 0.020(13) 0.007(15)
C90 0.15(2) 0.13(2) 0.11(2) 0.033(16) 0.029(16) -0.025(16)
C91 0.096(15) 0.049(12) 0.080(15) 0.014(12) -0.017(12) 0.035(12)
C92 0.076(18) 0.12(2) 0.09(2) -0.053(18) -0.006(15) 0.021(17)
C93 0.046(11) 0.100(15) 0.047(12) -0.008(11) 0.038(10) 0.006(11)
C94 0.054(11) 0.058(12) 0.028(10) 0.015(9) 0.022(9) -0.010(9)
C95 0.053(11) 0.058(12) 0.037(11) 0.009(9) 0.025(9) -0.022(9)
C96 0.020(8) 0.060(11) 0.020(9) 0.009(8) 0.000(7) -0.008(8)
C97 0.033(12) 0.12(2) 0.034(13) -0.012(14) 0.019(10) 0.010(13)
C98 0.13(3) 0.24(5) 0.05(2) -0.04(3) 0.05(2) -0.02(3)
C99 0.09(2) 0.09(2) 0.08(2) 0.021(18) 0.013(17) -0.031(18)
C100 0.11(2) 0.053(16) 0.15(3) -0.007(17) 0.04(2) -0.044(16)
C101 0.041(13) 0.12(2) 0.10(2) 0.041(18) -0.021(13) -0.037(14)
C102 0.048(15) 0.13(3) 0.08(2) 0.035(19) 0.024(14) 0.008(16)
C103 0.024(12) 0.12(2) 0.10(2) 0.04(2) -0.013(13) 0.003(13)
C104 0.075(16) 0.035(11) 0.045(14) 0.000(10) -0.003(12) 0.024(10)
C105 0.045(11) 0.041(11) 0.012(9) 0.016(8) 0.005(8) 0.010(9)
C106 0.077(13) 0.058(12) 0.013(9) 0.012(9) -0.009(9) 0.018(11)
C107 0.081(14) 0.052(12) 0.053(13) 0.012(11) -0.012(11) 0.001(12)
C108 0.046(15) 0.19(3) 0.11(2) 0.07(2) -0.023(15) -0.006(18)
C109 0.13(2) 0.057(17) 0.13(3) 0.007(17) -0.004(19) 0.062(17)
C110 0.11(2) 0.09(2) 0.045(16) 0.004(14) 0.031(15) -0.033(17)
C111 0.17(4) 0.11(3) 0.11(3) -0.02(2) 0.04(3) 0.06(3)
C112 0.14(3) 0.09(2) 0.09(2) 0.020(18) -0.004(19) -0.028(19)
C113 0.039(6) 0.043(6) 0.052(7) 0.000(5) 0.013(5) 0.005(4)
C114 0.025(5) 0.031(6) 0.033(6) -0.003(4) 0.010(4) 0.011(4)
C115 0.040(8) 0.033(7) 0.023(7) -0.003(6) 0.018(6) 0.011(6)
C116 0.050(8) 0.045(8) 0.017(7) 0.002(7) 0.008(6) 0.013(7)
C117 0.044(8) 0.037(8) 0.047(9) -0.001(7) 0.030(7) 0.019(7)
C118 0.036(12) 0.044(13) 0.13(2) -0.012(14) 0.028(13) -0.002(10)
C119 0.056(12) 0.067(13) 0.073(14) 0.010(11) 0.002(10) 0.052(11)
C120 0.12(3) 0.065(19) 0.12(3) 0.033(19) 0.08(2) 0.044(18)
C121 0.067(17) 0.068(18) 0.08(2) -0.020(15) -0.018(14) 0.037(14)
C122 0.13(3) 0.08(2) 0.07(2) 0.035(17) 0.070(19) 0.042(19)
C123 0.021(10) 0.036(11) 0.076(17) 0.005(11) 0.020(10) -0.002(8)
C124 0.068(16) 0.023(10) 0.071(16) -0.003(10) -0.013(13) -0.031(11)
C125 0.038(12) 0.037(12) 0.072(17) 0.003(11) 0.007(11) -0.019(10)
C126 0.053(13) 0.034(11) 0.052(14) 0.003(10) 0.023(11) -0.019(10)
C127 0.031(10) 0.057(13) 0.038(12) -0.025(10) 0.027(9) -0.018(9)
C128 0.12(2) 0.039(14) 0.09(2) -0.012(14) 0.055(19) -0.027(15)
C129 0.09(2) 0.11(3) 0.072(19) 0.001(17) -0.014(17) -0.02(2)
C130 0.13(3) 0.056(17) 0.13(3) -0.044(18) 0.08(2) -0.060(18)
C131 0.063(16) 0.059(16) 0.08(2) 0.017(14) 0.019(14) 0.003(13)
C132 0.064(16) 0.058(16) 0.08(2) -0.005(14) 0.019(14) -0.017(13)
C133 0.11(3) 0.18(4) 0.07(2) -0.02(2) 0.008(19) 0.07(2)
C134 0.078(14) 0.081(14) 0.048(12) 0.008(11) 0.056(11) 0.012(11)
C135 0.13(2) 0.11(2) 0.15(2) 0.013(18) 0.038(17) 0.006(17)
C136 0.11(3) 0.10(2) 0.08(2) -0.02(2) 0.05(2) -0.03(2)
C139 0.064(7) 0.064(7) 0.055(6) -0.001(5) 0.020(5) -0.007(6)
F19 0.082(11) 0.058(11) 0.07(2) 0.005(12) 0.032(12) 0.006(10)
F21 0.081(14) 0.075(18) 0.027(11) 0.004(12) 0.002(10) -0.005(12)
F20 0.066(8) 0.062(12) 0.063(11) 0.007(9) 0.020(7) -0.006(8)
O33 0.16(2) 0.15(2) 0.129(19) 0.072(16) 0.108(16) 0.089(17)
S7 0.064(7) 0.064(7) 0.055(6) -0.001(5) 0.020(5) -0.007(6)
O27 0.082(11) 0.058(11) 0.07(2) 0.005(12) 0.032(12) 0.006(10)
O28 0.066(8) 0.062(12) 0.063(11) 0.007(9) 0.020(7) -0.006(8)
O29 0.081(14) 0.075(18) 0.027(11) 0.004(12) 0.002(10) -0.005(12)

loop_
_atom_type_symbol
_atom_type_description
_atom_type_scat_dispersion_real
_atom_type_scat_dispersion_imag
_atom_type_scat_source
C C 0.0033 0.0016 'International Tables Vol C Tables 4.2.6.8 and 6.1.1.4'
H H 0.0000 0.0000 'International Tables Vol C Tables 4.2.6.8 and 6.1.1.4'
N N 0.0061 0.0033 'International Tables Vol C Tables 4.2.6.8 and 6.1.1.4'
O O 0.0106 0.0060 'International Tables Vol C Tables 4.2.6.8 and 6.1.1.4'
F F 0.0171 0.0103 'International Tables Vol C Tables 4.2.6.8 and 6.1.1.4'
S S 0.1246 0.1234 'International Tables Vol C Tables 4.2.6.8 and 6.1.1.4'
Ir Ir -1.4442 7.9887 'International Tables Vol C Tables 4.2.6.8 and 6.1.1.4'

loop_
_geom_angle_atom_site_label_1
_geom_angle_atom_site_label_2
_geom_angle_atom_site_label_3
_geom_angle
_geom_angle_site_symmetry_1
_geom_angle_site_symmetry_3
O1 Ir1 O2 78.3(4) . .
O1 Ir1 C55 157.2(6) . .
O2 Ir1 C55 124.5(7) . .
O1 Ir1 N9 83.1(5) . .
O2 Ir1 N9 81.6(5) . .
C55 Ir1 N9 99.8(7) . .
O1 Ir1 C57 97.9(7) . .
O2 Ir1 C57 140.9(7) . .
C55 Ir1 C57 64.6(8) . .
N9 Ir1 C57 137.0(7) . .
O1 Ir1 C53 110.5(7) . .
O2 Ir1 C53 104.8(7) . .
C55 Ir1 C53 66.1(8) . .
N9 Ir1 C53 165.7(7) . .
C57 Ir1 C53 39.7(8) . .
O1 Ir1 C56 116.8(7) . .
O2 Ir1 C56 164.5(7) . .
C55 Ir1 C56 40.5(8) . .
N9 Ir1 C56 102.9(7) . .
C57 Ir1 C56 38.7(8) . .
C53 Ir1 C56 67.7(8) . .
O1 Ir1 C54 148.5(7) . .
O2 Ir1 C54 97.9(6) . .
C55 Ir1 C54 39.0(8) . .
N9 Ir1 C54 127.7(7) . .
C57 Ir1 C54 65.3(8) . .
C53 Ir1 C54 39.6(8) . .
C56 Ir1 C54 67.5(8) . .
N3 Ir2 N11 90.5(6) . .
N3 Ir2 N1 75.4(5) . .
N11 Ir2 N1 91.5(5) . .
N3 Ir2 C67 116.0(8) . .
N11 Ir2 C67 153.1(7) . .
N1 Ir2 C67 99.4(7) . .
N3 Ir2 C65 106.2(6) . .
N11 Ir2 C65 105.3(6) . .
N1 Ir2 C65 163.1(6) . .
C67 Ir2 C65 64.5(7) . .
N3 Ir2 C63 155.6(7) . .
N11 Ir2 C63 113.6(7) . .
N1 Ir2 C63 106.1(6) . .
C67 Ir2 C63 39.6(8) . .
C65 Ir2 C63 65.3(7) . .
N3 Ir2 C64 145.2(7) . .
N11 Ir2 C64 91.9(7) . .
N1 Ir2 C64 139.2(7) . .
C67 Ir2 C64 63.9(9) . .
C65 Ir2 C64 40.0(7) . .
C63 Ir2 C64 37.1(8) . .
N3 Ir2 C66 94.8(6) . .
N11 Ir2 C66 143.5(6) . .
N1 Ir2 C66 124.8(6) . .
C67 Ir2 C66 36.7(7) . .
C65 Ir2 C66 38.7(5) . .
C63 Ir2 C66 63.9(7) . .
C64 Ir2 C66 64.1(7) . .
N4 Ir3 N2 75.3(5) . .
N4 Ir3 N13 85.9(6) . .
N2 Ir3 N13 91.3(6) . .
N4 Ir3 C74 109.1(7) . .
N2 Ir3 C74 159.9(7) . .
N13 Ir3 C74 108.4(8) . .
N4 Ir3 C73 145.2(7) . .
N2 Ir3 C73 139.4(7) . .
N13 Ir3 C73 94.3(7) . .
C74 Ir3 C73 38.2(8) . .
N4 Ir3 C76 120.5(7) . .
N2 Ir3 C76 97.4(7) . .
N13 Ir3 C76 153.5(7) . .
C74 Ir3 C76 63.2(8) . .
C73 Ir3 C76 63.1(8) . .
N4 Ir3 C75 97.4(8) . .
N2 Ir3 C75 123.5(9) . .
N13 Ir3 C75 144.8(9) . .
C74 Ir3 C75 37.5(9) . .
C73 Ir3 C75 63.5(9) . .
C76 Ir3 C75 38.4(8) . .
N4 Ir3 C77 157.1(8) . .
N2 Ir3 C77 103.2(8) . .
N13 Ir3 C77 117.0(9) . .
C74 Ir3 C77 64.8(8) . .
C73 Ir3 C77 39.7(9) . .
C76 Ir3 C77 36.6(9) . .
C75 Ir3 C77 63.9(9) . .
O3 Ir4 O4 78.6(4) . .
O3 Ir4 C87 121.0(11) . .
O4 Ir4 C87 160.4(11) . .
O3 Ir4 N15 81.8(6) . .
O4 Ir4 N15 84.9(5) . .
C87 Ir4 N15 98.5(8) . .
O3 Ir4 C86 160.0(10) . .
O4 Ir4 C86 121.4(10) . .
C87 Ir4 C86 39.1(11) . .
N15 Ir4 C86 98.4(9) . .
O3 Ir4 C84 109.8(8) . .
O4 Ir4 C84 107.0(9) . .
C87 Ir4 C84 67.0(11) . .
N15 Ir4 C84 164.5(9) . .
C86 Ir4 C84 67.1(11) . .
O3 Ir4 C83 98.5(8) . .
O4 Ir4 C83 144.2(7) . .
C87 Ir4 C83 39.4(9) . .
N15 Ir4 C83 130.4(7) . .
C86 Ir4 C83 66.1(10) . .
C84 Ir4 C83 40.0(10) . .
O3 Ir4 C85 146.4(10) . .
O4 Ir4 C85 99.0(9) . .
C87 Ir4 C85 64.3(12) . .
N15 Ir4 C85 131.6(10) . .
C86 Ir4 C85 39.2(11) . .
C84 Ir4 C85 38.3(10) . .
C83 Ir4 C85 63.9(11) . .
O5 Ir5 C94 147.0(6) . .
O5 Ir5 O6 77.7(4) . .
C94 Ir5 O6 97.9(6) . .
O5 Ir5 N12 85.2(5) . .
C94 Ir5 N12 127.2(7) . .
O6 Ir5 N12 83.3(5) . .
O5 Ir5 C96 117.6(6) . .
C94 Ir5 C96 66.8(7) . .
O6 Ir5 C96 164.0(6) . .
N12 Ir5 C96 101.9(6) . .
O5 Ir5 C93 107.1(8) . .
C94 Ir5 C93 42.3(9) . .
O6 Ir5 C93 107.1(7) . .
N12 Ir5 C93 165.2(8) . .
C96 Ir5 C93 65.3(8) . .
O5 Ir5 C95 157.5(7) . .
C94 Ir5 C95 37.9(5) . .
O6 Ir5 C95 124.5(7) . .
N12 Ir5 C95 99.7(7) . .
C96 Ir5 C95 39.9(8) . .
C93 Ir5 C95 65.7(9) . .
O5 Ir5 C97 97.1(8) . .
C94 Ir5 C97 66.5(9) . .
O6 Ir5 C97 142.8(6) . .
N12 Ir5 C97 133.5(7) . .
C96 Ir5 C97 36.9(5) . .
C93 Ir5 C97 38.6(8) . .
C95 Ir5 C97 63.5(9) . .
N7 Ir6 N10 88.4(5) . .
N7 Ir6 C106 103.8(8) . .
N10 Ir6 C106 158.0(7) . .
N7 Ir6 N5 75.7(5) . .
N10 Ir6 N5 88.7(5) . .
C106 Ir6 N5 111.8(7) . .
N7 Ir6 C103 162.0(9) . .
N10 Ir6 C103 100.1(11) . .
C106 Ir6 C103 63.4(11) . .
N5 Ir6 C103 119.9(9) . .
N7 Ir6 C105 98.7(6) . .
N10 Ir6 C105 122.0(7) . .
C106 Ir6 C105 38.9(8) . .
N5 Ir6 C105 148.9(6) . .
C103 Ir6 C105 63.4(10) . .
N7 Ir6 C107 136.6(10) . .
N10 Ir6 C107 135.0(10) . .
C106 Ir6 C107 36.6(10) . .
N5 Ir6 C107 100.4(8) . .
C103 Ir6 C107 37.7(12) . .
C105 Ir6 C107 62.4(9) . .
N7 Ir6 C104 124.3(8) . .
N10 Ir6 C104 92.3(8) . .
C106 Ir6 C104 65.7(9) . .
N5 Ir6 C104 160.0(8) . .
C103 Ir6 C104 40.3(10) . .
C105 Ir6 C104 37.9(8) . .
C107 Ir6 C104 65.3(9) . .
N8 Ir7 N16 87.3(5) . .
N8 Ir7 N6 75.0(5) . .
N16 Ir7 N6 90.9(5) . .
N8 Ir7 C115 102.3(6) . .
N16 Ir7 C115 115.6(6) . .
N6 Ir7 C115 153.4(6) . .
N8 Ir7 C113 164.2(7) . .
N16 Ir7 C113 104.9(7) . .
N6 Ir7 C113 114.1(7) . .
C115 Ir7 C113 63.6(7) . .
N8 Ir7 C116 100.8(6) . .
N16 Ir7 C116 151.8(6) . .
N6 Ir7 C116 117.3(6) . .
C115 Ir7 C116 36.4(7) . .
C113 Ir7 C116 63.8(8) . .
N8 Ir7 C117 130.3(7) . .
N16 Ir7 C117 142.3(7) . .
N6 Ir7 C117 97.7(7) . .
C115 Ir7 C117 63.4(7) . .
C113 Ir7 C117 38.6(8) . .
C116 Ir7 C117 38.7(8) . .
N8 Ir7 C114 133.6(6) . .
N16 Ir7 C114 91.0(6) . .
N6 Ir7 C114 151.4(6) . .
C115 Ir7 C114 38.9(7) . .
C113 Ir7 C114 38.4(7) . .
C116 Ir7 C114 63.8(7) . .
C117 Ir7 C114 64.9(7) . .
O8 Ir8 C125 102.0(7) . .
O8 Ir8 N14 84.5(5) . .
C125 Ir8 N14 155.4(8) . .
O8 Ir8 C124 133.7(9) . .
C125 Ir8 C124 39.0(8) . .
N14 Ir8 C124 141.7(9) . .
O8 Ir8 O7 78.3(5) . .
C125 Ir8 O7 120.3(8) . .
N14 Ir8 O7 84.2(6) . .
C124 Ir8 O7 99.9(7) . .
O8 Ir8 C123 166.9(6) . .
C125 Ir8 C123 67.0(8) . .
N14 Ir8 C123 102.7(7) . .
C124 Ir8 C123 40.5(9) . .
O7 Ir8 C123 113.0(6) . .
O8 Ir8 C126 99.2(6) . .
C125 Ir8 C126 38.5(8) . .
N14 Ir8 C126 117.3(7) . .
C124 Ir8 C126 66.0(8) . .
O7 Ir8 C126 158.3(7) . .
C123 Ir8 C126 67.8(8) . .
O8 Ir8 C127 130.2(6) . .
C125 Ir8 C127 61.9(8) . .
N14 Ir8 C127 95.6(6) . .
C124 Ir8 C127 63.2(8) . .
O7 Ir8 C127 151.4(6) . .
C123 Ir8 C127 39.1(5) . .
C126 Ir8 C127 37.7(7) . .
C1 N1 C4 117.7(13) . .
C1 N1 Ir2 115.0(10) . .
C4 N1 Ir2 127.2(11) . .
C3 N2 C2 116.5(14) . .
C3 N2 Ir3 115.9(11) . .
C2 N2 Ir3 127.5(12) . .
C5 N3 O2 116.0(13) . .
C5 N3 Ir2 121.6(11) . .
O2 N3 Ir2 122.5(10) . .
C6 N4 O4 116.1(13) . .
C6 N4 Ir3 120.8(11) . .
O4 N4 Ir3 122.8(9) . .
C7 N5 C10 118.2(15) . .
C7 N5 Ir6 113.6(11) . .
C10 N5 Ir6 128.2(12) . .
C9 N6 C8 116.6(14) . .
C9 N6 Ir7 116.6(12) . .
C8 N6 Ir7 126.8(11) . .
C11 N7 O6 114.3(12) . .
C11 N7 Ir6 121.8(11) . .
O6 N7 Ir6 123.9(9) . .
C12 N8 O8 114.4(12) . .
C12 N8 Ir7 122.1(11) . .
O8 N8 Ir7 123.3(8) . .
C13 N9 C17 119.3(18) . .
C13 N9 Ir1 121.0(13) . .
C17 N9 Ir1 119.5(14) . .
C22 N10 C18 114.4(16) . .
C22 N10 Ir6 123.1(12) . .
C18 N10 Ir6 121.3(12) . .
C23 N11 C27 117.5(17) . .
C23 N11 Ir2 121.2(13) . .
C27 N11 Ir2 121.0(12) . .
C32 N12 C28 114.8(16) . .
C32 N12 Ir5 121.4(12) . .
C28 N12 Ir5 123.8(13) . .
C33 N13 C37 115.7(17) . .
C33 N13 Ir3 122.2(12) . .
C37 N13 Ir3 121.4(14) . .
C42 N14 C38 118.8(17) . .
C42 N14 Ir8 119.9(14) . .
C38 N14 Ir8 121.2(12) . .
C43 N15 C47 111.8(17) . .
C43 N15 Ir4 124.0(12) . .
C47 N15 Ir4 123.6(13) . .
C52 N16 C48 114.1(16) . .
C52 N16 Ir7 123.9(12) . .
C48 N16 Ir7 121.6(12) . .
C5 O1 Ir1 109.3(10) . .
N3 O2 Ir1 110.4(8) . .
C6 O3 Ir4 110.7(11) . .
N4 O4 Ir4 110.0(8) . .
C11 O5 Ir5 109.7(10) . .
N7 O6 Ir5 112.2(8) . .
C12 O7 Ir8 109.3(10) . .
N8 O8 Ir8 112.3(8) . .
O10 S1 O9 117(2) . .
O10 S1 O11 115.1(16) . .
O9 S1 O11 112.2(16) . .
O10 S1 C133 106.6(17) . .
O9 S1 C133 97(2) . .
O11 S1 C133 105.9(17) . .
O14 S2 O12 118.0(17) . .
O14 S2 O13 114.0(18) . .
O12 S2 O13 115.2(17) . .
O14 S2 C134 103.2(15) . .
O12 S2 C134 106.7(12) . .
O13 S2 C134 96.1(16) . .
O17 S3 O16 121(2) . .
O17 S3 O15 109(2) . .
O16 S3 O15 116.2(18) . .
O17 S3 C135 100(2) . .
O16 S3 C135 101.5(18) . .
O15 S3 C135 106.9(18) . .
O19 S4 O20 114(3) . .
O19 S4 O18 111.1(14) . .
O20 S4 O18 117(3) . .
O19 S4 C136 110.2(16) . .
O20 S4 C136 100(2) . .
O18 S4 C136 103.9(16) . .
O22 S5 O23 118.7(17) . .
O22 S5 O21 102(3) . .
O23 S5 O21 111(3) . .
O22 S5 C137 117.8(15) . .
O23 S5 C137 110.0(14) . .
O21 S5 C137 94.5(15) . .
O26 S6 O25 133(2) . .
O26 S6 O24 97(2) . .
O25 S6 O24 109(2) . .
O26 S6 C138 111.2(15) . .
O25 S6 C138 99.5(17) . .
O24 S6 C138 105.6(16) . .
F17 C138 F16 116(3) . .
F17 C138 F18 98(2) . .
F16 C138 F18 105(2) . .
F17 C138 S6 114.8(16) . .
F16 C138 S6 111.0(16) . .
F18 C138 S6 111.2(18) . .
N1 C1 C2 122.2(14) . .
N1 C1 C5 115.3(13) . .
C2 C1 C5 122.5(14) . .
N2 C2 C1 120.5(15) . .
N2 C3 C4 123.0(16) . .
N2 C3 C6 115.8(14) . .
C4 C3 C6 121.1(15) . .
N1 C4 C3 119.4(15) . .
N3 C5 O1 125.7(14) . .
N3 C5 C1 112.2(13) . .
O1 C5 C1 122.0(14) . .
O3 C6 N4 124.5(16) . .
O3 C6 C3 123.9(15) . .
N4 C6 C3 111.6(14) . .
N5 C7 C8 122.7(15) . .
N5 C7 C11 118.1(15) . .
C8 C7 C11 118.9(14) . .
N6 C8 C7 117.3(14) . .
N6 C9 C10 124.5(15) . .
N6 C9 C12 113.5(14) . .
C10 C9 C12 121.9(14) . .
N5 C10 C9 120.0(16) . .
O5 C11 N7 125.5(15) . .
O5 C11 C7 123.6(15) . .
N7 C11 C7 110.5(14) . .
N8 C12 O7 125.7(15) . .
N8 C12 C9 112.0(13) . .
O7 C12 C9 122.2(14) . .
C14 C13 N9 121.6(18) . .
C13 C14 C15 122.3(18) . .
C16 C15 C14 114.4(17) . .
C16 C15 C20 125.2(16) . .
C14 C15 C20 120.4(16) . .
C15 C16 C17 123.5(17) . .
N9 C17 C16 118.7(19) . .
C19 C18 N10 123.8(18) . .
C18 C19 C20 120.4(18) . .
C19 C20 C21 116.3(18) . .
C19 C20 C15 122.5(16) . .
C21 C20 C15 121.3(16) . .
C22 C21 C20 120.4(17) . .
C21 C22 N10 124.6(16) . .
N11 C23 C24 120.6(17) . .
C25 C24 C23 120.3(17) . .
C24 C25 C26 115.7(18) . .
C24 C25 C30 121.1(17) . .
C26 C25 C30 123.2(17) . .
C27 C26 C25 121.6(17) . .
C26 C27 N11 123.9(18) . .
C29 C28 N12 125.2(19) . .
C28 C29 C30 122.3(19) . .
C31 C30 C29 115.9(18) . .
C31 C30 C25 119.6(17) . .
C29 C30 C25 124.4(17) . .
C30 C31 C32 118.7(17) . .
N12 C32 C31 123.1(16) . .
N13 C33 C34 124.7(17) . .
C35 C34 C33 119.6(17) . .
C34 C35 C36 116.8(17) . .
C34 C35 C40 122.4(17) . .
C36 C35 C40 120.7(16) . .
C37 C36 C35 118.7(18) . .
N13 C37 C36 124.2(19) . .
C39 C38 N14 121.3(19) . .
C38 C39 C40 123(2) . .
C41 C40 C39 115.8(19) . .
C41 C40 C35 121.2(17) . .
C39 C40 C35 122.9(18) . .
C40 C41 C42 122.9(18) . .
N14 C42 C41 118(2) . .
C44 C43 N15 125.3(19) . .
C43 C44 C45 119(2) . .
C46 C45 C44 118(2) . .
C46 C45 C50 121.2(18) . .
C44 C45 C50 120.7(19) . .
C47 C46 C45 117(2) . .
C46 C47 N15 129(2) . .
N16 C48 C49 125.6(19) . .
C50 C49 C48 119(2) . .
C49 C50 C51 117.8(19) . .
C49 C50 C45 120.6(18) . .
C51 C50 C45 121.6(16) . .
C50 C51 C52 120.4(18) . .
N16 C52 C51 122.4(17) . .
C57 C53 C54 105.7(18) . .
C57 C53 C58 130(2) . .
C54 C53 C58 123(2) . .
C57 C53 Ir1 70.1(11) . .
C54 C53 Ir1 70.7(10) . .
C58 C53 Ir1 131.6(15) . .
C55 C54 C53 107.0(18) . .
C55 C54 C59 122(2) . .
C53 C54 C59 131(2) . .
C55 C54 Ir1 68.5(11) . .
C53 C54 Ir1 69.7(10) . .
C59 C54 Ir1 121.5(14) . .
C54 C55 C56 111.5(18) . .
C54 C55 C60 128(2) . .
C56 C55 C60 121(2) . .
C54 C55 Ir1 72.5(11) . .
C56 C55 Ir1 71.2(11) . .
C60 C55 Ir1 123.6(13) . .
C57 C56 C61 130(2) . .
C57 C56 C55 103.3(18) . .
C61 C56 C55 126(2) . .
C57 C56 Ir1 70.4(11) . .
C61 C56 Ir1 130.1(14) . .
C55 C56 Ir1 68.3(11) . .
C62 C57 C56 125(2) . .
C62 C57 C53 122(2) . .
C56 C57 C53 112.4(18) . .
C62 C57 Ir1 126.6(18) . .
C56 C57 Ir1 70.9(10) . .
C53 C57 Ir1 70.3(10) . .
C64 C63 C67 107.3(17) . .
C64 C63 C68 127.6(18) . .
C67 C63 C68 124.5(18) . .
C64 C63 Ir2 72.5(12) . .
C67 C63 Ir2 68.9(11) . .
C68 C63 Ir2 130.7(13) . .
C63 C64 C69 124.9(19) . .
C63 C64 C65 108.3(17) . .
C69 C64 C65 127(2) . .
C63 C64 Ir2 70.5(11) . .
C69 C64 Ir2 126.5(16) . .
C65 C64 Ir2 68.6(9) . .
C66 C65 C64 105.5(17) . .
C66 C65 C70 130.0(18) . .
C64 C65 C70 124.2(18) . .
C66 C65 Ir2 72.9(11) . .
C64 C65 Ir2 71.4(10) . .
C70 C65 Ir2 125.3(14) . .
C67 C66 C65 108.4(17) . .
C67 C66 C71 126.4(19) . .
C65 C66 C71 124.9(19) . .
C67 C66 Ir2 68.4(12) . .
C65 C66 Ir2 68.4(10) . .
C71 C66 Ir2 124.1(15) . .
C66 C67 C63 110.0(17) . .
C66 C67 C72 125(2) . .
C63 C67 C72 124.8(19) . .
C66 C67 Ir2 74.9(11) . .
C63 C67 Ir2 71.4(11) . .
C72 C67 Ir2 126.5(16) . .
C74 C73 C77 108(2) . .
C74 C73 C78 131(3) . .
C77 C73 C78 121(3) . .
C74 C73 Ir3 70.1(12) . .
C77 C73 Ir3 72.7(12) . .
C78 C73 Ir3 123.7(17) . .
C75 C74 C73 110(2) . .
C75 C74 C79 124(2) . .
C73 C74 C79 126(2) . .
C75 C74 Ir3 72.6(14) . .
C73 C74 Ir3 71.7(11) . .
C79 C74 Ir3 126.2(18) . .
C74 C75 C76 107(2) . .
C74 C75 C80 124(3) . .
C76 C75 C80 129(3) . .
C74 C75 Ir3 69.9(13) . .
C76 C75 Ir3 70.4(13) . .
C80 C75 Ir3 122.9(19) . .
C77 C76 C75 112(2) . .
C77 C76 C81 119(2) . .
C75 C76 C81 128(2) . .
C77 C76 Ir3 74.4(14) . .
C75 C76 Ir3 71.2(13) . .
C81 C76 Ir3 122.9(16) . .
C76 C77 C73 104(2) . .
C76 C77 C82 133(3) . .
C73 C77 C82 123(3) . .
C76 C77 Ir3 69.0(13) . .
C73 C77 Ir3 67.6(12) . .
C82 C77 Ir3 125.3(16) . .
C87 C83 C84 108(3) . .
C87 C83 C88 127(3) . .
C84 C83 C88 125(2) . .
C87 C83 Ir4 69.1(13) . .
C84 C83 Ir4 70.0(15) . .
C88 C83 Ir4 118.7(17) . .
C85 C84 C83 105(3) . .
C85 C84 C89 129(3) . .
C83 C84 C89 126(3) . .
C85 C84 Ir4 71.2(18) . .
C83 C84 Ir4 70.1(15) . .
C89 C84 Ir4 128.8(18) . .
C84 C85 C86 113(3) . .
C84 C85 C90 116(3) . .
C86 C85 C90 131(3) . .
C84 C85 Ir4 70.5(15) . .
C86 C85 Ir4 70.0(16) . .
C90 C85 Ir4 120(2) . .
C87 C86 C85 105(2) . .
C87 C86 C91 120(3) . .
C85 C86 C91 135(3) . .
C87 C86 Ir4 69.4(14) . .
C85 C86 Ir4 70.8(15) . .
C91 C86 Ir4 130.0(17) . .
C86 C87 C83 110(3) . .
C86 C87 C92 129(3) . .
C83 C87 C92 121(3) . .
C86 C87 Ir4 71.5(13) . .
C83 C87 Ir4 71.5(12) . .
C92 C87 Ir4 124(2) . .
C97 C93 C94 105.3(19) . .
C97 C93 C98 133(3) . .
C94 C93 C98 121(3) . .
C97 C93 Ir5 72.7(12) . .
C94 C93 Ir5 67.8(10) . .
C98 C93 Ir5 129.8(18) . .
C95 C94 C93 105.6(18) . .
C95 C94 C99 132(2) . .
C93 C94 C99 122(2) . .
C95 C94 Ir5 72.5(11) . .
C93 C94 Ir5 69.9(11) . .
C99 C94 Ir5 128.3(16) . .
C94 C95 C100 121(2) . .
C94 C95 C96 109.9(18) . .
C100 C95 C96 129(2) . .
C94 C95 Ir5 69.6(11) . .
C100 C95 Ir5 129.9(18) . .
C96 C95 Ir5 69.0(10) . .
C97 C96 C95 108.0(18) . .
C97 C96 C101 124(2) . .
C95 C96 C101 127(2) . .
C97 C96 Ir5 74.5(11) . .
C95 C96 Ir5 71.1(10) . .
C101 C96 Ir5 131.0(16) . .
C96 C97 C93 111(2) . .
C96 C97 C102 126(2) . .
C93 C97 C102 122(2) . .
C96 C97 Ir5 68.7(10) . .
C93 C97 Ir5 68.7(11) . .
C102 C97 Ir5 119.0(17) . .
C107 C103 C104 108(2) . .
C107 C103 C108 132(3) . .
C104 C103 C108 119(3) . .
C107 C103 Ir6 71.2(14) . .
C104 C103 Ir6 70.6(12) . .
C108 C103 Ir6 127(2) . .
C105 C104 C109 131(3) . .
C105 C104 C103 103(2) . .
C109 C104 C103 126(3) . .
C105 C104 Ir6 70.3(11) . .
C109 C104 Ir6 124.8(19) . .
C103 C104 Ir6 69.1(12) . .
C104 C105 C106 111.3(19) . .
C104 C105 C110 124(2) . .
C106 C105 C110 125(2) . .
C104 C105 Ir6 71.9(12) . .
C106 C105 Ir6 69.9(10) . .
C110 C105 Ir6 126.7(14) . .
C107 C106 C105 107(2) . .
C107 C106 C111 128(3) . .
C105 C106 C111 125(3) . .
C107 C106 Ir6 72.4(15) . .
C105 C106 Ir6 71.2(11) . .
C111 C106 Ir6 128.0(19) . .
C106 C107 C103 111(2) . .
C106 C107 C112 124(3) . .
C103 C107 C112 125(3) . .
C106 C107 Ir6 71.0(14) . .
C103 C107 Ir6 71.1(16) . .
C112 C107 Ir6 127.1(18) . .
C117 C113 C114 110.4(18) . .
C117 C113 C118 127(2) . .
C114 C113 C118 122(2) . .
C117 C113 Ir7 70.8(11) . .
C114 C113 Ir7 73.6(11) . .
C118 C113 Ir7 128.7(15) . .
C113 C114 C115 102.5(16) . .
C113 C114 C119 126.6(19) . .
C115 C114 C119 130.8(19) . .
C113 C114 Ir7 68.1(10) . .
C115 C114 Ir7 67.1(9) . .
C119 C114 Ir7 125.1(12) . .
C116 C115 C114 111.9(17) . .
C116 C115 C120 130(2) . .
C114 C115 C120 118(2) . .
C116 C115 Ir7 72.6(11) . .
C114 C115 Ir7 74.0(10) . .
C120 C115 Ir7 124.3(14) . .
C115 C116 C117 109.1(18) . .
C115 C116 C121 128(2) . .
C117 C116 C121 123(2) . .
C115 C116 Ir7 71.0(11) . .
C117 C116 Ir7 70.7(11) . .
C121 C116 Ir7 128.0(15) . .
C113 C117 C116 105.9(18) . .
C113 C117 C122 126(2) . .
C116 C117 C122 128(2) . .
C113 C117 Ir7 70.6(11) . .
C116 C117 Ir7 70.6(11) . .
C122 C117 Ir7 125.7(15) . .
C127 C123 C124 101.6(16) . .
C127 C123 C128 132(2) . .
C124 C123 C128 124(2) . .
C127 C123 Ir8 72.7(10) . .
C124 C123 Ir8 69.7(11) . .
C128 C123 Ir8 132.4(16) . .
C125 C124 C123 108(2) . .
C125 C124 C129 130(3) . .
C123 C124 C129 122(2) . .
C125 C124 Ir8 70.2(13) . .
C123 C124 Ir8 69.8(12) . .
C129 C124 Ir8 123.2(15) . .
C124 C125 C126 111(2) . .
C124 C125 C130 124(3) . .
C126 C125 C130 125(2) . .
C124 C125 Ir8 70.7(13) . .
C126 C125 Ir8 73.1(13) . .
C130 C125 Ir8 126.9(14) . .
C127 C126 C125 103.1(18) . .
C127 C126 C131 130(2) . .
C125 C126 C131 127(2) . .
C127 C126 Ir8 71.4(11) . .
C125 C126 Ir8 68.4(11) . .
C131 C126 Ir8 123.8(16) . .
C126 C127 C123 114.7(17) . .
C126 C127 C132 122.5(19) . .
C123 C127 C132 122.2(19) . .
C126 C127 Ir8 70.9(10) . .
C123 C127 Ir8 68.3(10) . .
C132 C127 Ir8 123.1(14) . .
F2 C133 F3 112(3) . .
F2 C133 F1 113(4) . .
F3 C133 F1 100(3) . .
F2 C133 S1 118(3) . .
F3 C133 S1 114(2) . .
F1 C133 S1 98(3) . .
F5 C134 F6 115(3) . .
F5 C134 F4 119(3) . .
F6 C134 F4 106.0(19) . .
F5 C134 S2 106.5(18) . .
F6 C134 S2 105.9(19) . .
F4 C134 S2 103(2) . .
F8 C135 F9 108(3) . .
F8 C135 F7 100(3) . .
F9 C135 F7 116(4) . .
F8 C135 S3 115(3) . .
F9 C135 S3 108(3) . .
F7 C135 S3 109(3) . .
F10 C136 F12 106(2) . .
F10 C136 F11 107(3) . .
F12 C136 F11 116(3) . .
F10 C136 S4 116(2) . .
F12 C136 S4 112(2) . .
F11 C136 S4 100(2) . .
F14 C137 F15 119(3) . .
F14 C137 F13 125(3) . .
F15 C137 F13 97(2) . .
F14 C137 S5 100(2) . .
F15 C137 S5 111(2) . .
F13 C137 S5 104(2) . .
S7 C139 O27 121(10) 3_765 3_765
S7 C139 F19 128(10) 3_765 .
O27 C139 F19 12(9) 3_765 .
S7 C139 F20 37(10) 3_765 .
O27 C139 F20 101(6) 3_765 .
F19 C139 F20 103(4) . .
S7 C139 F21 73(10) 3_765 .
O27 C139 F21 97(5) 3_765 .
F19 C139 F21 108(4) . .
F20 C139 F21 107(3) . .
S7 C139 O29 70(10) 3_765 3_765
O27 C139 O29 121(5) 3_765 3_765
F19 C139 O29 131(4) . 3_765
F20 C139 O29 107(4) . 3_765
F21 C139 O29 25(2) . 3_765
S7 C139 O28 36(10) 3_765 3_765
O27 C139 O28 115(5) 3_765 3_765
F19 C139 O28 115(4) . 3_765
F20 C139 O28 14(4) . 3_765
F21 C139 O28 109(4) . 3_765
O29 C139 O28 103(4) 3_765 3_765
S7 C139 C139 113(10) 3_765 3_765
O27 C139 C139 123(7) 3_765 3_765
F19 C139 C139 112(6) . 3_765
F20 C139 C139 111(5) . 3_765
F21 C139 C139 115(4) . 3_765
O29 C139 C139 92(3) 3_765 3_765
O28 C139 C139 98(4) 3_765 3_765
S7 C139 S7 120(10) 3_765 .
O27 C139 S7 117(6) 3_765 .
F19 C139 S7 106(5) . .
F20 C139 S7 116(3) . .
F21 C139 S7 116(3) . .
O29 C139 S7 95(2) 3_765 .
O28 C139 S7 103(3) 3_765 .
C139 C139 S7 7.1(19) 3_765 .
O27 F19 C139 67(10) 3_765 .
O27 F19 S7 63(10) 3_765 3_765
C139 F19 S7 7.2(18) . 3_765
O29 F21 S7 87(5) 3_765 3_765
O29 F21 C139 89(6) 3_765 .
S7 F21 C139 10(2) 3_765 .
O28 F20 S7 113(10) 3_765 3_765
O28 F20 C139 115(10) 3_765 .
S7 F20 C139 7(2) 3_765 .
C139 S7 F20 136(10) 3_765 3_765
C139 S7 F21 96(10) 3_765 3_765
F20 S7 F21 123(3) 3_765 3_765
C139 S7 O28 138(10) 3_765 .
F20 S7 O28 17(4) 3_765 .
F21 S7 O28 126(3) 3_765 .
C139 S7 O27 51(10) 3_765 .
F20 S7 O27 104(4) 3_765 .
F21 S7 O27 93(4) 3_765 .
O28 S7 O27 118(3) . .
C139 S7 O29 100(10) 3_765 .
F20 S7 O29 124(3) 3_765 .
F21 S7 O29 27(2) 3_765 .
O28 S7 O29 117(2) . .
O27 S7 O29 116(3) . .
C139 S7 F19 44(10) 3_765 3_765
F20 S7 F19 103(3) 3_765 3_765
F21 S7 F19 102(3) 3_765 3_765
O28 S7 F19 116(4) . 3_765
O27 S7 F19 11(9) . 3_765
O29 S7 F19 123(3) . 3_765
C139 S7 C139 60(10) 3_765 .
F20 S7 C139 114(3) 3_765 .
F21 S7 C139 111(2) 3_765 .
O28 S7 C139 100(2) . .
O27 S7 C139 109(5) . .
O29 S7 C139 90(2) . .
F19 S7 C139 99(5) 3_765 .
C139 S7 S7 54(10) 3_765 3_765
F20 S7 S7 118(3) 3_765 3_765
F21 S7 S7 110(2) 3_765 3_765
O28 S7 S7 105(3) . 3_765
O27 S7 S7 103(6) . 3_765
O29 S7 S7 91(2) . 3_765
F19 S7 S7 93(4) 3_765 3_765
C139 S7 S7 6.2(17) . 3_765
F19 O27 C139 101(10) 3_765 3_765
F19 O27 S7 107(10) 3_765 .
C139 O27 S7 9(2) 3_765 .
F20 O28 S7 51(10) 3_765 .
F20 O28 C139 51(10) 3_765 3_765
S7 O28 C139 5.9(18) . 3_765
F21 O29 S7 66(4) 3_765 .
F21 O29 C139 65(5) 3_765 3_765
S7 O29 C139 9.2(19) . 3_765

loop_
_geom_bond_atom_site_label_1
_geom_bond_atom_site_label_2
_geom_bond_distance
_geom_bond_site_symmetry_2
Ir1 O1 2.080(11) .
Ir1 O2 2.114(11) .
Ir1 C55 2.12(2) .
Ir1 N9 2.142(15) .
Ir1 C57 2.150(19) .
Ir1 C53 2.154(18) .
Ir1 C56 2.156(18) .
Ir1 C54 2.168(17) .
Ir2 N3 2.044(13) .
Ir2 N11 2.099(15) .
Ir2 N1 2.115(13) .
Ir2 C67 2.124(18) .
Ir2 C65 2.145(17) .
Ir2 C63 2.16(2) .
Ir2 C64 2.183(18) .
Ir2 C66 2.205(19) .
Ir3 N4 2.044(12) .
Ir3 N2 2.076(13) .
Ir3 N13 2.108(16) .
Ir3 C74 2.13(2) .
Ir3 C73 2.153(19) .
Ir3 C76 2.16(2) .
Ir3 C75 2.17(2) .
Ir3 C77 2.22(2) .
Ir4 O3 2.072(11) .
Ir4 O4 2.098(13) .
Ir4 C87 2.10(2) .
Ir4 N15 2.110(14) .
Ir4 C86 2.13(2) .
Ir4 C84 2.13(3) .
Ir4 C83 2.13(2) .
Ir4 C85 2.14(3) .
Ir5 O5 2.092(11) .
Ir5 C94 2.099(18) .
Ir5 O6 2.099(11) .
Ir5 N12 2.099(15) .
Ir5 C96 2.108(16) .
Ir5 C93 2.13(2) .
Ir5 C95 2.137(19) .
Ir5 C97 2.18(2) .
Ir6 N7 2.043(12) .
Ir6 N10 2.068(16) .
Ir6 C106 2.13(2) .
Ir6 N5 2.134(14) .
Ir6 C103 2.14(2) .
Ir6 C105 2.144(16) .
Ir6 C107 2.14(3) .
Ir6 C104 2.16(2) .
Ir7 N8 2.025(11) .
Ir7 N16 2.093(15) .
Ir7 N6 2.116(14) .
Ir7 C115 2.128(17) .
Ir7 C113 2.15(2) .
Ir7 C116 2.148(19) .
Ir7 C117 2.149(17) .
Ir7 C114 2.220(16) .
Ir8 O8 2.078(11) .
Ir8 C125 2.10(2) .
Ir8 N14 2.105(14) .
Ir8 C124 2.11(2) .
Ir8 O7 2.111(11) .
Ir8 C123 2.113(18) .
Ir8 C126 2.166(19) .
Ir8 C127 2.172(17) .
N1 C1 1.33(2) .
N1 C4 1.36(2) .
N2 C3 1.33(2) .
N2 C2 1.37(2) .
N3 C5 1.28(2) .
N3 O2 1.367(17) .
N4 C6 1.30(2) .
N4 O4 1.390(16) .
N5 C7 1.32(2) .
N5 C10 1.33(2) .
N6 C9 1.332(19) .
N6 C8 1.38(2) .
N7 C11 1.31(2) .
N7 O6 1.361(16) .
N8 C12 1.30(2) .
N8 O8 1.400(15) .
N9 C13 1.34(2) .
N9 C17 1.34(2) .
N10 C22 1.36(2) .
N10 C18 1.40(2) .
N11 C23 1.28(2) .
N11 C27 1.39(2) .
N12 C32 1.34(2) .
N12 C28 1.38(2) .
N13 C33 1.32(3) .
N13 C37 1.34(2) .
N14 C42 1.35(2) .
N14 C38 1.38(2) .
N15 C43 1.34(3) .
N15 C47 1.38(2) .
N16 C52 1.32(2) .
N16 C48 1.35(2) .
O1 C5 1.297(18) .
O3 C6 1.283(19) .
O5 C11 1.282(19) .
O7 C12 1.30(2) .
O9 S1 1.469(17) .
O10 S1 1.38(2) .
O11 S1 1.50(2) .
O12 S2 1.45(2) .
O13 S2 1.458(18) .
O14 S2 1.41(2) .
O15 S3 1.450(17) .
O16 S3 1.43(3) .
O17 S3 1.37(3) .
O18 S4 1.460(15) .
O19 S4 1.371(14) .
O20 S4 1.438(19) .
O21 S5 1.526(19) .
O22 S5 1.365(15) .
O23 S5 1.392(15) .
S1 C133 1.73(3) .
S2 C134 1.87(3) .
S3 C135 1.87(4) .
S4 C136 1.774(18) .
S5 C137 1.69(3) .
F1 C133 1.38(5) .
F2 C133 1.23(4) .
F3 C133 1.334(19) .
F4 C134 1.33(3) .
F5 C134 1.27(3) .
F6 C134 1.33(3) .
F7 C135 1.373(19) .
F8 C135 1.355(19) .
F9 C135 1.365(19) .
F10 C136 1.25(3) .
F11 C136 1.382(18) .
F12 C136 1.32(3) .
F13 C137 1.393(19) .
F14 C137 1.346(19) .
F15 C137 1.362(19) .
S6 O26 1.25(2) .
S6 O25 1.34(3) .
S6 O24 1.42(2) .
S6 C138 1.709(16) .
C138 F17 1.32(2) .
C138 F16 1.37(3) .
C138 F18 1.37(3) .
C1 C2 1.38(2) .
C1 C5 1.49(2) .
C3 C4 1.39(2) .
C3 C6 1.46(2) .
C7 C8 1.42(2) .
C7 C11 1.48(2) .
C9 C10 1.35(2) .
C9 C12 1.50(2) .
C13 C14 1.31(3) .
C14 C15 1.40(2) .
C15 C16 1.35(3) .
C15 C20 1.49(3) .
C16 C17 1.37(3) .
C18 C19 1.34(3) .
C19 C20 1.41(2) .
C20 C21 1.41(2) .
C21 C22 1.34(3) .
C23 C24 1.46(3) .
C24 C25 1.38(3) .
C25 C26 1.38(3) .
C25 C30 1.46(3) .
C26 C27 1.31(3) .
C28 C29 1.27(3) .
C29 C30 1.43(3) .
C30 C31 1.36(3) .
C31 C32 1.45(3) .
C33 C34 1.41(3) .
C34 C35 1.33(3) .
C35 C36 1.44(3) .
C35 C40 1.46(2) .
C36 C37 1.38(3) .
C38 C39 1.31(3) .
C39 C40 1.41(3) .
C40 C41 1.31(3) .
C41 C42 1.45(3) .
C43 C44 1.33(3) .
C44 C45 1.41(3) .
C45 C46 1.37(3) .
C45 C50 1.49(3) .
C46 C47 1.31(3) .
C48 C49 1.35(3) .
C49 C50 1.33(3) .
C50 C51 1.34(2) .
C51 C52 1.41(2) .
C53 C57 1.46(3) .
C53 C54 1.46(3) .
C53 C58 1.47(3) .
C54 C55 1.43(3) .
C54 C59 1.50(3) .
C55 C56 1.48(3) .
C55 C60 1.61(3) .
C56 C57 1.43(3) .
C56 C61 1.45(3) .
C57 C62 1.40(3) .
C63 C64 1.38(3) .
C63 C67 1.45(3) .
C63 C68 1.58(3) .
C64 C69 1.45(3) .
C64 C65 1.48(3) .
C65 C66 1.444(17) .
C65 C70 1.50(3) .
C66 C67 1.37(3) .
C66 C71 1.51(3) .
C67 C72 1.57(3) .
C73 C74 1.40(3) .
C73 C77 1.49(3) .
C73 C78 1.52(4) .
C74 C75 1.38(3) .
C74 C79 1.54(4) .
C75 C76 1.42(3) .
C75 C80 1.51(4) .
C76 C77 1.38(3) .
C76 C81 1.54(4) .
C77 C82 1.57(3) .
C83 C87 1.43(3) .
C83 C84 1.46(4) .
C83 C88 1.57(4) .
C84 C85 1.40(4) .
C84 C89 1.54(4) .
C85 C86 1.43(4) .
C85 C90 1.65(5) .
C86 C87 1.41(4) .
C86 C91 1.58(4) .
C87 C92 1.56(4) .
C93 C97 1.42(3) .
C93 C94 1.53(3) .
C93 C98 1.55(4) .
C94 C95 1.377(17) .
C94 C99 1.543(18) .
C95 C100 1.45(3) .
C95 C96 1.45(3) .
C96 C97 1.358(17) .
C96 C101 1.48(3) .
C97 C102 1.53(4) .
C103 C107 1.39(4) .
C103 C104 1.49(4) .
C103 C108 1.55(4) .
C104 C105 1.40(3) .
C104 C109 1.44(3) .
C105 C106 1.42(3) .
C105 C110 1.56(3) .
C106 C107 1.34(4) .
C106 C111 1.526(18) .
C107 C112 1.54(4) .
C113 C117 1.42(3) .
C113 C114 1.44(3) .
C113 C118 1.58(3) .
C114 C115 1.45(2) .
C114 C119 1.52(3) .
C115 C116 1.34(2) .
C115 C120 1.53(3) .
C116 C117 1.42(3) .
C116 C121 1.50(3) .
C117 C122 1.50(3) .
C123 C127 1.434(17) .
C123 C124 1.46(3) .
C123 C128 1.49(3) .
C124 C125 1.41(3) .
C124 C129 1.55(4) .
C125 C126 1.41(3) .
C125 C130 1.57(4) .
C126 C127 1.40(3) .
C126 C131 1.49(3) .
C127 C132 1.48(3) .
C139 S7 0.24(5) 3_765
C139 O27 1.27(9) 3_765
C139 F19 1.35(2) .
C139 F20 1.36(2) .
C139 F21 1.36(2) .
C139 O29 1.49(6) 3_765
C139 O28 1.59(7) 3_765
C139 C139 1.70(6) 3_765
C139 S7 1.809(19) .
F19 O27 0.3(2) 3_765
F19 S7 1.52(5) 3_765
F21 O29 0.64(5) 3_765
F21 S7 1.31(4) 3_765
F20 O28 0.43(8) 3_765
F20 S7 1.17(5) 3_765
S7 C139 0.24(5) 3_765
S7 F20 1.17(5) 3_765
S7 F21 1.31(4) 3_765
S7 O28 1.40(4) .
S7 O27 1.41(4) .
S7 O29 1.428(18) .
S7 F19 1.52(5) 3_765
S7 S7 1.94(3) 3_765
O27 F19 0.3(2) 3_765
O27 C139 1.27(9) 3_765
O28 F20 0.43(8) 3_765
O28 C139 1.59(7) 3_765
O29 F21 0.64(5) 3_765
O29 C139 1.49(6) 3_765

loop_
_geom_torsion_atom_site_label_1
_geom_torsion_atom_site_label_2
_geom_torsion_atom_site_label_3
_geom_torsion_atom_site_label_4
_geom_torsion
_geom_torsion_site_symmetry_1
_geom_torsion_site_symmetry_4
C5 N3 O2 Ir1 3.1(18) . .
Ir2 N3 O2 Ir1 -176.1(8) . .
C6 N4 O4 Ir4 -3.2(15) . .
Ir3 N4 O4 Ir4 -176.3(6) . .
C11 N7 O6 Ir5 5.4(17) . .
Ir6 N7 O6 Ir5 -176.3(7) . .
C12 N8 O8 Ir8 0.8(15) . .
Ir7 N8 O8 Ir8 -174.1(6) . .
O26 S6 C138 F17 -128(3) . .
O25 S6 C138 F17 88(3) . .
O24 S6 C138 F17 -24(3) . .
O26 S6 C138 F16 98(3) . .
O25 S6 C138 F16 -46(3) . .
O24 S6 C138 F16 -158(3) . .
O26 S6 C138 F18 -19(3) . .
O25 S6 C138 F18 -162(3) . .
O24 S6 C138 F18 86(3) . .
C4 N1 C1 C2 4(2) . .
Ir2 N1 C1 C2 -174.6(13) . .
C4 N1 C1 C5 -175.8(14) . .
Ir2 N1 C1 C5 5.3(18) . .
C3 N2 C2 C1 -8(2) . .
Ir3 N2 C2 C1 175.7(13) . .
N1 C1 C2 N2 3(3) . .
C5 C1 C2 N2 -176.7(16) . .
C2 N2 C3 C4 7(2) . .
Ir3 N2 C3 C4 -177.1(13) . .
C2 N2 C3 C6 -172.7(15) . .
Ir3 N2 C3 C6 3.8(19) . .
C1 N1 C4 C3 -6(2) . .
Ir2 N1 C4 C3 172.5(11) . .
N2 C3 C4 N1 1(2) . .
C6 C3 C4 N1 179.9(15) . .
O2 N3 C5 O1 -7(3) . .
Ir2 N3 C5 O1 172.3(13) . .
O2 N3 C5 C1 176.6(14) . .
Ir2 N3 C5 C1 -4(2) . .
Ir1 O1 C5 N3 7(2) . .
Ir1 O1 C5 C1 -177.2(13) . .
N1 C1 C5 N3 -1(2) . .
C2 C1 C5 N3 178.9(17) . .
N1 C1 C5 O1 -177.6(15) . .
C2 C1 C5 O1 2(3) . .
Ir4 O3 C6 N4 2(2) . .
Ir4 O3 C6 C3 -176.5(13) . .
O4 N4 C6 O3 1(2) . .
Ir3 N4 C6 O3 174.2(13) . .
O4 N4 C6 C3 179.5(12) . .
Ir3 N4 C6 C3 -7.2(18) . .
N2 C3 C6 O3 -179.4(16) . .
C4 C3 C6 O3 1(3) . .
N2 C3 C6 N4 2(2) . .
C4 C3 C6 N4 -177.2(15) . .
C10 N5 C7 C8 1(2) . .
Ir6 N5 C7 C8 -179.4(13) . .
C10 N5 C7 C11 -174.1(16) . .
Ir6 N5 C7 C11 5.9(19) . .
C9 N6 C8 C7 -8(2) . .
Ir7 N6 C8 C7 173.0(12) . .
N5 C7 C8 N6 4(3) . .
C11 C7 C8 N6 178.3(15) . .
C8 N6 C9 C10 8(2) . .
Ir7 N6 C9 C10 -172.2(14) . .
C8 N6 C9 C12 -174.8(15) . .
Ir7 N6 C9 C12 4.6(18) . .
C7 N5 C10 C9 0(2) . .
Ir6 N5 C10 C9 179.6(12) . .
N6 C9 C10 N5 -4(3) . .
C12 C9 C10 N5 179.1(15) . .
Ir5 O5 C11 N7 8(2) . .
Ir5 O5 C11 C7 179.7(14) . .
O6 N7 C11 O5 -9(3) . .
Ir6 N7 C11 O5 172.4(13) . .
O6 N7 C11 C7 177.8(13) . .
Ir6 N7 C11 C7 0(2) . .
N5 C7 C11 O5 -176.8(16) . .
C8 C7 C11 O5 8(3) . .
N5 C7 C11 N7 -4(2) . .
C8 C7 C11 N7 -178.7(16) . .
O8 N8 C12 O7 -1(2) . .
Ir7 N8 C12 O7 174.1(14) . .
O8 N8 C12 C9 176.5(12) . .
Ir7 N8 C12 C9 -8(2) . .
Ir8 O7 C12 N8 0(2) . .
Ir8 O7 C12 C9 -176.7(13) . .
N6 C9 C12 N8 2(2) . .
C10 C9 C12 N8 178.9(16) . .
N6 C9 C12 O7 179.6(16) . .
C10 C9 C12 O7 -4(3) . .
C17 N9 C13 C14 -4(3) . .
Ir1 N9 C13 C14 -179.0(14) . .
N9 C13 C14 C15 1(3) . .
C13 C14 C15 C16 3(3) . .
C13 C14 C15 C20 -177.0(17) . .
C14 C15 C16 C17 -6(3) . .
C20 C15 C16 C17 174.9(18) . .
C13 N9 C17 C16 2(3) . .
Ir1 N9 C17 C16 176.9(15) . .
C15 C16 C17 N9 3(3) . .
C22 N10 C18 C19 -2(3) . .
Ir6 N10 C18 C19 166.1(16) . .
N10 C18 C19 C20 0(3) . .
C18 C19 C20 C21 0(3) . .
C18 C19 C20 C15 -179.1(18) . .
C16 C15 C20 C19 -164.5(19) . .
C14 C15 C20 C19 16(3) . .
C16 C15 C20 C21 16(3) . .
C14 C15 C20 C21 -163.3(18) . .
C19 C20 C21 C22 1(3) . .
C15 C20 C21 C22 -180.0(18) . .
C20 C21 C22 N10 -2(3) . .
C18 N10 C22 C21 3(3) . .
Ir6 N10 C22 C21 -164.8(16) . .
C27 N11 C23 C24 3(3) . .
Ir2 N11 C23 C24 -171.2(13) . .
N11 C23 C24 C25 1(3) . .
C23 C24 C25 C26 -3(3) . .
C23 C24 C25 C30 180.0(17) . .
C24 C25 C26 C27 0(3) . .
C30 C25 C26 C27 178(2) . .
C25 C26 C27 N11 4(4) . .
C23 N11 C27 C26 -6(3) . .
Ir2 N11 C27 C26 168.7(18) . .
C32 N12 C28 C29 2(3) . .
Ir5 N12 C28 C29 -177.7(16) . .
N12 C28 C29 C30 -2(3) . .
C28 C29 C30 C31 0(3) . .
C28 C29 C30 C25 177.2(19) . .
C24 C25 C30 C31 -173.8(17) . .
C26 C25 C30 C31 9(3) . .
C24 C25 C30 C29 9(3) . .
C26 C25 C30 C29 -168.1(18) . .
C29 C30 C31 C32 1(2) . .
C25 C30 C31 C32 -176.6(16) . .
C28 N12 C32 C31 -2(3) . .
Ir5 N12 C32 C31 178.5(12) . .
C30 C31 C32 N12 0(3) . .
C37 N13 C33 C34 -4(3) . .
Ir3 N13 C33 C34 -174.3(16) . .
N13 C33 C34 C35 6(3) . .
C33 C34 C35 C36 -6(3) . .
C33 C34 C35 C40 178.2(19) . .
C34 C35 C36 C37 5(3) . .
C40 C35 C36 C37 -179(2) . .
C33 N13 C37 C36 3(3) . .
Ir3 N13 C37 C36 173.5(18) . .
C35 C36 C37 N13 -4(4) . .
C42 N14 C38 C39 2(3) . .
Ir8 N14 C38 C39 -173.8(17) . .
N14 C38 C39 C40 -4(4) . .
C38 C39 C40 C41 4(3) . .
C38 C39 C40 C35 -172(2) . .
C34 C35 C40 C41 5(3) . .
C36 C35 C40 C41 -170(2) . .
C34 C35 C40 C39 -178(2) . .
C36 C35 C40 C39 6(3) . .
C39 C40 C41 C42 -3(3) . .
C35 C40 C41 C42 173.6(19) . .
C38 N14 C42 C41 -1(3) . .
Ir8 N14 C42 C41 175.3(14) . .
C40 C41 C42 N14 1(3) . .
C47 N15 C43 C44 3(3) . .
Ir4 N15 C43 C44 174.1(19) . .
N15 C43 C44 C45 -3(4) . .
C43 C44 C45 C46 0(3) . .
C43 C44 C45 C50 180(2) . .
C44 C45 C46 C47 2(3) . .
C50 C45 C46 C47 -177.5(19) . .
C45 C46 C47 N15 -3(4) . .
C43 N15 C47 C46 0(3) . .
Ir4 N15 C47 C46 -171(2) . .
C52 N16 C48 C49 -4(3) . .
Ir7 N16 C48 C49 169.7(17) . .
N16 C48 C49 C50 6(3) . .
C48 C49 C50 C51 -3(3) . .
C48 C49 C50 C45 173.8(18) . .
C46 C45 C50 C49 18(3) . .
C44 C45 C50 C49 -162(2) . .
C46 C45 C50 C51 -165.6(19) . .
C44 C45 C50 C51 15(3) . .
C49 C50 C51 C52 -1(3) . .
C45 C50 C51 C52 -177.6(16) . .
C48 N16 C52 C51 -1(2) . .
Ir7 N16 C52 C51 -173.7(13) . .
C50 C51 C52 N16 3(3) . .
C57 C53 C54 C55 -3.2(19) . .
C58 C53 C54 C55 -173.8(19) . .
Ir1 C53 C54 C55 58.5(12) . .
C57 C53 C54 C59 -176(2) . .
C58 C53 C54 C59 13(3) . .
Ir1 C53 C54 C59 -115(2) . .
C57 C53 C54 Ir1 -61.7(12) . .
C58 C53 C54 Ir1 128(2) . .
C53 C54 C55 C56 2(2) . .
C59 C54 C55 C56 175.5(17) . .
Ir1 C54 C55 C56 60.9(13) . .
C53 C54 C55 C60 -178.6(18) . .
C59 C54 C55 C60 -5(3) . .
Ir1 C54 C55 C60 -119(2) . .
C53 C54 C55 Ir1 -59.3(11) . .
C59 C54 C55 Ir1 114.6(17) . .
C54 C55 C56 C57 1(2) . .
C60 C55 C56 C57 -179.1(17) . .
Ir1 C55 C56 C57 62.3(13) . .
C54 C55 C56 C61 173.8(18) . .
C60 C55 C56 C61 -6(3) . .
Ir1 C55 C56 C61 -124.6(19) . .
C54 C55 C56 Ir1 -61.6(14) . .
C60 C55 C56 Ir1 118.6(18) . .
C61 C56 C57 C62 5(4) . .
C55 C56 C57 C62 177(2) . .
Ir1 C56 C57 C62 -122(2) . .
C61 C56 C57 C53 -175(2) . .
C55 C56 C57 C53 -3(2) . .
Ir1 C56 C57 C53 58.1(14) . .
C61 C56 C57 Ir1 126(2) . .
C55 C56 C57 Ir1 -60.8(12) . .
C54 C53 C57 C62 -176(2) . .
C58 C53 C57 C62 -7(4) . .
Ir1 C53 C57 C62 122(2) . .
C54 C53 C57 C56 4(2) . .
C58 C53 C57 C56 173(2) . .
Ir1 C53 C57 C56 -58.4(14) . .
C54 C53 C57 Ir1 62.2(11) . .
C58 C53 C57 Ir1 -128(2) . .
C67 C63 C64 C69 178.1(19) . .
C68 C63 C64 C69 7(3) . .
Ir2 C63 C64 C69 -121(2) . .
C67 C63 C64 C65 -2(2) . .
C68 C63 C64 C65 -173.4(18) . .
Ir2 C63 C64 C65 58.3(13) . .
C67 C63 C64 Ir2 -60.5(13) . .
C68 C63 C64 Ir2 128(2) . .
C63 C64 C65 C66 6(2) . .
C69 C64 C65 C66 -174(2) . .
Ir2 C64 C65 C66 65.4(12) . .
C63 C64 C65 C70 -180.0(19) . .
C69 C64 C65 C70 0(3) . .
Ir2 C64 C65 C70 -120.5(19) . .
C63 C64 C65 Ir2 -59.5(14) . .
C69 C64 C65 Ir2 120(2) . .
C64 C65 C66 C67 -8(2) . .
C70 C65 C66 C67 179(2) . .
Ir2 C65 C66 C67 56.8(14) . .
C64 C65 C66 C71 178(2) . .
C70 C65 C66 C71 5(3) . .
Ir2 C65 C66 C71 -117(2) . .
C64 C65 C66 Ir2 -64.3(12) . .
C70 C65 C66 Ir2 122(2) . .
C65 C66 C67 C63 7(2) . .
C71 C66 C67 C63 -179(2) . .
Ir2 C66 C67 C63 63.3(14) . .
C65 C66 C67 C72 179(2) . .
C71 C66 C67 C72 -7(3) . .
Ir2 C66 C67 C72 -124(2) . .
C65 C66 C67 Ir2 -56.8(13) . .
C71 C66 C67 Ir2 117(2) . .
C64 C63 C67 C66 -3(2) . .
C68 C63 C67 C66 168.9(17) . .
Ir2 C63 C67 C66 -65.5(14) . .
C64 C63 C67 C72 -175(2) . .
C68 C63 C67 C72 -4(3) . .
Ir2 C63 C67 C72 122(2) . .
C64 C63 C67 Ir2 62.8(15) . .
C68 C63 C67 Ir2 -125.6(18) . .
C77 C73 C74 C75 0(2) . .
C78 C73 C74 C75 -179(2) . .
Ir3 C73 C74 C75 63.2(16) . .
C77 C73 C74 C79 175(2) . .
C78 C73 C74 C79 -4(4) . .
Ir3 C73 C74 C79 -122(2) . .
C77 C73 C74 Ir3 -63.3(14) . .
C78 C73 C74 Ir3 118(3) . .
C73 C74 C75 C76 -1(3) . .
C79 C74 C75 C76 -176(2) . .
Ir3 C74 C75 C76 61.2(15) . .
C73 C74 C75 C80 -179(2) . .
C79 C74 C75 C80 6(4) . .
Ir3 C74 C75 C80 -117(2) . .
C73 C74 C75 Ir3 -62.6(15) . .
C79 C74 C75 Ir3 122(2) . .
C74 C75 C76 C77 3(3) . .
C80 C75 C76 C77 -180(2) . .
Ir3 C75 C76 C77 63.5(17) . .
C74 C75 C76 C81 -178(2) . .
C80 C75 C76 C81 -1(4) . .
Ir3 C75 C76 C81 -118(2) . .
C74 C75 C76 Ir3 -60.9(16) . .
C80 C75 C76 Ir3 117(3) . .
C75 C76 C77 C73 -3(2) . .
C81 C76 C77 C73 178.4(19) . .
Ir3 C76 C77 C73 59.0(14) . .
C75 C76 C77 C82 179(2) . .
C81 C76 C77 C82 0(4) . .
Ir3 C76 C77 C82 -119(3) . .
C75 C76 C77 Ir3 -61.6(16) . .
C81 C76 C77 Ir3 119(2) . .
C74 C73 C77 C76 2(2) . .
C78 C73 C77 C76 -179(2) . .
Ir3 C73 C77 C76 -60.0(14) . .
C74 C73 C77 C82 -180(2) . .
C78 C73 C77 C82 -1(3) . .
Ir3 C73 C77 C82 118(2) . .
C74 C73 C77 Ir3 61.6(14) . .
C78 C73 C77 Ir3 -119(2) . .
C87 C83 C84 C85 5(3) . .
C88 C83 C84 C85 175(2) . .
Ir4 C83 C84 C85 63.3(19) . .
C87 C83 C84 C89 177(2) . .
C88 C83 C84 C89 -12(4) . .
Ir4 C83 C84 C89 -124(2) . .
C87 C83 C84 Ir4 -58.8(17) . .
C88 C83 C84 Ir4 112(2) . .
C83 C84 C85 C86 -5(3) . .
C89 C84 C85 C86 -177(3) . .
Ir4 C84 C85 C86 57(2) . .
C83 C84 C85 C90 -177(2) . .
C89 C84 C85 C90 11(4) . .
Ir4 C84 C85 C90 -115(2) . .
C83 C84 C85 Ir4 -62.5(17) . .
C89 C84 C85 Ir4 125(3) . .
C84 C85 C86 C87 4(3) . .
C90 C85 C86 C87 174(3) . .
Ir4 C85 C86 C87 61.4(17) . .
C84 C85 C86 C91 175(2) . .
C90 C85 C86 C91 -15(5) . .
Ir4 C85 C86 C91 -128(3) . .
C84 C85 C86 Ir4 -58(2) . .
C90 C85 C86 Ir4 113(3) . .
C85 C86 C87 C83 -1(3) . .
C91 C86 C87 C83 -173(2) . .
Ir4 C86 C87 C83 61.7(17) . .
C85 C86 C87 C92 179(3) . .
C91 C86 C87 C92 7(4) . .
Ir4 C86 C87 C92 -119(3) . .
C85 C86 C87 Ir4 -62.4(17) . .
C91 C86 C87 Ir4 125(2) . .
C84 C83 C87 C86 -2(3) . .
C88 C83 C87 C86 -173(2) . .
Ir4 C83 C87 C86 -61.7(17) . .
C84 C83 C87 C92 178(2) . .
C88 C83 C87 C92 8(4) . .
Ir4 C83 C87 C92 119(3) . .
C84 C83 C87 Ir4 59.3(17) . .
C88 C83 C87 Ir4 -111(2) . .
C97 C93 C94 C95 1(2) . .
C98 C93 C94 C95 -172(2) . .
Ir5 C93 C94 C95 64.3(13) . .
C97 C93 C94 C99 173(2) . .
C98 C93 C94 C99 1(3) . .
Ir5 C93 C94 C99 -123(2) . .
C97 C93 C94 Ir5 -63.6(15) . .
C98 C93 C94 Ir5 124(2) . .
C93 C94 C95 C100 172(2) . .
C99 C94 C95 C100 1(4) . .
Ir5 C94 C95 C100 -125(2) . .
C93 C94 C95 C96 -5(2) . .
C99 C94 C95 C96 -177(2) . .
Ir5 C94 C95 C96 57.2(13) . .
C93 C94 C95 Ir5 -62.5(13) . .
C99 C94 C95 Ir5 126(3) . .
C94 C95 C96 C97 8(2) . .
C100 C95 C96 C97 -169(2) . .
Ir5 C95 C96 C97 65.8(14) . .
C94 C95 C96 C101 175(2) . .
C100 C95 C96 C101 -3(4) . .
Ir5 C95 C96 C101 -128(2) . .
C94 C95 C96 Ir5 -57.5(14) . .
C100 C95 C96 Ir5 125(3) . .
C95 C96 C97 C93 -8(2) . .
C101 C96 C97 C93 -175(2) . .
Ir5 C96 C97 C93 55.8(16) . .
C95 C96 C97 C102 -175(2) . .
C101 C96 C97 C102 18(3) . .
Ir5 C96 C97 C102 -111(2) . .
C95 C96 C97 Ir5 -63.6(13) . .
C101 C96 C97 Ir5 129(2) . .
C94 C93 C97 C96 5(2) . .
C98 C93 C97 C96 176(3) . .
Ir5 C93 C97 C96 -55.8(16) . .
C94 C93 C97 C102 172.1(19) . .
C98 C93 C97 C102 -17(4) . .
Ir5 C93 C97 C102 112(2) . .
C94 C93 C97 Ir5 60.3(13) . .
C98 C93 C97 Ir5 -129(3) . .
C107 C103 C104 C105 1(3) . .
C108 C103 C104 C105 -174(2) . .
Ir6 C103 C104 C105 62.8(14) . .
C107 C103 C104 C109 180(3) . .
C108 C103 C104 C109 4(4) . .
Ir6 C103 C104 C109 -118(3) . .
C107 C103 C104 Ir6 -61.7(17) . .
C108 C103 C104 Ir6 123(3) . .
C109 C104 C105 C106 178(3) . .
C103 C104 C105 C106 -3(2) . .
Ir6 C104 C105 C106 59.0(13) . .
C109 C104 C105 C110 -3(4) . .
C103 C104 C105 C110 175(2) . .
Ir6 C104 C105 C110 -122.6(19) . .
C109 C104 C105 Ir6 119(3) . .
C103 C104 C105 Ir6 -62.0(15) . .
C104 C105 C106 C107 4(2) . .
C110 C105 C106 C107 -175(2) . .
Ir6 C105 C106 C107 64.0(16) . .
C104 C105 C106 C111 176(2) . .
C110 C105 C106 C111 -2(3) . .
Ir6 C105 C106 C111 -124(2) . .
C104 C105 C106 Ir6 -60.1(15) . .
C110 C105 C106 Ir6 121.4(19) . .
C105 C106 C107 C103 -3(3) . .
C111 C106 C107 C103 -175(3) . .
Ir6 C106 C107 C103 60.2(19) . .
C105 C106 C107 C112 174(2) . .
C111 C106 C107 C112 2(4) . .
Ir6 C106 C107 C112 -122(3) . .
C105 C106 C107 Ir6 -63.2(13) . .
C111 C106 C107 Ir6 125(3) . .
C104 C103 C107 C106 1(3) . .
C108 C103 C107 C106 176(3) . .
Ir6 C103 C107 C106 -60.1(18) . .
C104 C103 C107 C112 -176(2) . .
C108 C103 C107 C112 -1(5) . .
Ir6 C103 C107 C112 123(3) . .
C104 C103 C107 Ir6 61.3(17) . .
C108 C103 C107 Ir6 -124(3) . .
C117 C113 C114 C115 -3(2) . .
C118 C113 C114 C115 -175.5(18) . .
Ir7 C113 C114 C115 58.8(11) . .
C117 C113 C114 C119 -179.9(17) . .
C118 C113 C114 C119 8(3) . .
Ir7 C113 C114 C119 -118.3(18) . .
C117 C113 C114 Ir7 -61.6(13) . .
C118 C113 C114 Ir7 126(2) . .
C113 C114 C115 C116 4(2) . .
C119 C114 C115 C116 -179.3(18) . .
Ir7 C114 C115 C116 63.2(14) . .
C113 C114 C115 C120 179.9(17) . .
C119 C114 C115 C120 -3(3) . .
Ir7 C114 C115 C120 -120.7(17) . .
C113 C114 C115 Ir7 -59.4(12) . .
C119 C114 C115 Ir7 117.4(19) . .
C114 C115 C116 C117 -3(2) . .
C120 C115 C116 C117 -178.8(19) . .
Ir7 C115 C116 C117 60.7(13) . .
C114 C115 C116 C121 172.1(19) . .
C120 C115 C116 C121 -3(3) . .
Ir7 C115 C116 C121 -124(2) . .
C114 C115 C116 Ir7 -64.0(13) . .
C120 C115 C116 Ir7 121(2) . .
C114 C113 C117 C116 1(2) . .
C118 C113 C117 C116 173.3(19) . .
Ir7 C113 C117 C116 -62.2(12) . .
C114 C113 C117 C122 -176.0(19) . .
C118 C113 C117 C122 -4(3) . .
Ir7 C113 C117 C122 121(2) . .
C114 C113 C117 Ir7 63.3(14) . .
C118 C113 C117 Ir7 -125(2) . .
C115 C116 C117 C113 1(2) . .
C121 C116 C117 C113 -174.4(19) . .
Ir7 C116 C117 C113 62.2(13) . .
C115 C116 C117 C122 178.4(19) . .
C121 C116 C117 C122 3(3) . .
Ir7 C116 C117 C122 -121(2) . .
C115 C116 C117 Ir7 -60.9(14) . .
C121 C116 C117 Ir7 123.4(19) . .
C127 C123 C124 C125 -7(2) . .
C128 C123 C124 C125 -171.9(19) . .
Ir8 C123 C124 C125 59.9(13) . .
C127 C123 C124 C129 176.3(19) . .
C128 C123 C124 C129 11(3) . .
Ir8 C123 C124 C129 -117.3(19) . .
C127 C123 C124 Ir8 -66.4(12) . .
C128 C123 C124 Ir8 128(2) . .
C123 C124 C125 C126 2(2) . .
C129 C124 C125 C126 179(2) . .
Ir8 C124 C125 C126 62.0(15) . .
C123 C124 C125 C130 178.3(18) . .
C129 C124 C125 C130 -5(3) . .
Ir8 C124 C125 C130 -122.1(19) . .
C123 C124 C125 Ir8 -59.6(13) . .
C129 C124 C125 Ir8 117(2) . .
C124 C125 C126 C127 3(2) . .
C130 C125 C126 C127 -172.8(19) . .
Ir8 C125 C126 C127 63.6(13) . .
C124 C125 C126 C131 -177(2) . .
C130 C125 C126 C131 7(3) . .
Ir8 C125 C126 C131 -117(2) . .
C124 C125 C126 Ir8 -60.6(14) . .
C130 C125 C126 Ir8 124(2) . .
C125 C126 C127 C123 -8(2) . .
C131 C126 C127 C123 173(2) . .
Ir8 C126 C127 C123 53.8(15) . .
C125 C126 C127 C132 -179.1(19) . .
C131 C126 C127 C132 1(3) . .
Ir8 C126 C127 C132 -117.7(19) . .
C125 C126 C127 Ir8 -61.5(12) . .
C131 C126 C127 Ir8 119(2) . .
C124 C123 C127 C126 9(2) . .
C128 C123 C127 C126 173(2) . .
Ir8 C123 C127 C126 -55.2(15) . .
C124 C123 C127 C132 -179.5(18) . .
C128 C123 C127 C132 -16(4) . .
Ir8 C123 C127 C132 116.3(19) . .
C124 C123 C127 Ir8 64.2(11) . .
C128 C123 C127 Ir8 -132(3) . .
O10 S1 C133 F2 57(4) . .
O9 S1 C133 F2 -64(4) . .
O11 S1 C133 F2 -180(3) . .
O10 S1 C133 F3 -169(3) . .
O9 S1 C133 F3 70(4) . .
O11 S1 C133 F3 -46(4) . .
O10 S1 C133 F1 -64(3) . .
O9 S1 C133 F1 175(2) . .
O11 S1 C133 F1 59(3) . .
O14 S2 C134 F5 -63(2) . .
O12 S2 C134 F5 62(2) . .
O13 S2 C134 F5 -180(2) . .
O14 S2 C134 F6 60(2) . .
O12 S2 C134 F6 -174.9(19) . .
O13 S2 C134 F6 -56(2) . .
O14 S2 C134 F4 171.1(18) . .
O12 S2 C134 F4 -64(2) . .
O13 S2 C134 F4 55(2) . .
O17 S3 C135 F8 60(3) . .
O16 S3 C135 F8 -175(3) . .
O15 S3 C135 F8 -53(3) . .
O17 S3 C135 F9 -61(3) . .
O16 S3 C135 F9 64(3) . .
O15 S3 C135 F9 -174(3) . .
O17 S3 C135 F7 172(3) . .
O16 S3 C135 F7 -64(3) . .
O15 S3 C135 F7 58(3) . .
O19 S4 C136 F10 -59(3) . .
O20 S4 C136 F10 61(3) . .
O18 S4 C136 F10 -178(2) . .
O19 S4 C136 F12 179(2) . .
O20 S4 C136 F12 -61(3) . .
O18 S4 C136 F12 60(2) . .
O19 S4 C136 F11 56(3) . .
O20 S4 C136 F11 176(3) . .
O18 S4 C136 F11 -63(3) . .
O22 S5 C137 F14 -80(3) . .
O23 S5 C137 F14 60(3) . .
O21 S5 C137 F14 174(3) . .
O22 S5 C137 F15 46(3) . .
O23 S5 C137 F15 -173(3) . .
O21 S5 C137 F15 -59(3) . .
O22 S5 C137 F13 150(3) . .
O23 S5 C137 F13 -70(3) . .
O21 S5 C137 F13 44(3) . .
S7 C139 F19 O27 53(32) 3_765 3_765
F20 C139 F19 O27 84(30) . 3_765
F21 C139 F19 O27 -30(31) . 3_765
O29 C139 F19 O27 -43(34) 3_765 3_765
O28 C139 F19 O27 93(30) 3_765 3_765
C139 C139 F19 O27 -157(31) 3_765 3_765
S7 C139 F19 O27 -154(30) . 3_765
O27 C139 F19 S7 -53(32) 3_765 3_765
F20 C139 F19 S7 30(15) . 3_765
F21 C139 F19 S7 -83(16) . 3_765
O29 C139 F19 S7 -97(17) 3_765 3_765
O28 C139 F19 S7 39(15) 3_765 3_765
C139 C139 F19 S7 149(19) 3_765 3_765
S7 C139 F19 S7 152(17) . 3_765
S7 C139 F21 O29 79(15) 3_765 3_765
O27 C139 F21 O29 -161(9) 3_765 3_765
F19 C139 F21 O29 -155(9) . 3_765
F20 C139 F21 O29 94(9) . 3_765
O28 C139 F21 O29 79(9) 3_765 3_765
C139 C139 F21 O29 -29(8) 3_765 3_765
S7 C139 F21 O29 -37(8) . 3_765
O27 C139 F21 S7 120(14) 3_765 3_765
F19 C139 F21 S7 126(13) . 3_765
F20 C139 F21 S7 15(10) . 3_765
O29 C139 F21 S7 -79(15) 3_765 3_765
O28 C139 F21 S7 0(10) 3_765 3_765
C139 C139 F21 S7 -108(14) 3_765 3_765
S7 C139 F21 S7 -116(13) . 3_765
S7 C139 F20 O28 -76(23) 3_765 3_765
O27 C139 F20 O28 157(14) 3_765 3_765
F19 C139 F20 O28 145(14) . 3_765
F21 C139 F20 O28 -101(14) . 3_765
O29 C139 F20 O28 -74(15) 3_765 3_765
C139 C139 F20 O28 25(15) 3_765 3_765
S7 C139 F20 O28 30(15) . 3_765
O27 C139 F20 S7 -127(20) 3_765 3_765
F19 C139 F20 S7 -139(18) . 3_765
F21 C139 F20 S7 -25(16) . 3_765
O29 C139 F20 S7 2(16) 3_765 3_765
O28 C139 F20 S7 76(23) 3_765 3_765
C139 C139 F20 S7 101(19) 3_765 3_765
S7 C139 F20 S7 106(19) . 3_765
S7 C139 S7 C139 0.06(4) 3_765 3_765
O27 C139 S7 C139 -161(18) 3_765 3_765
F19 C139 S7 C139 -155(16) . 3_765
F20 C139 S7 C139 -42(13) . 3_765
F21 C139 S7 C139 85(14) . 3_765
O29 C139 S7 C139 70(14) 3_765 3_765
O28 C139 S7 C139 -34(13) 3_765 3_765
S7 C139 S7 F20 -131(15) 3_765 3_765
O27 C139 S7 F20 68(5) 3_765 3_765
F19 C139 S7 F20 74(4) . 3_765
F20 C139 S7 F20 -172(3) . 3_765
F21 C139 S7 F20 -46(4) . 3_765
O29 C139 S7 F20 -61(4) 3_765 3_765
O28 C139 S7 F20 -165(4) 3_765 3_765
C139 C139 S7 F20 -131(15) 3_765 3_765
S7 C139 S7 F21 85(14) 3_765 3_765
O27 C139 S7 F21 -76(5) 3_765 3_765
F19 C139 S7 F21 -70(4) . 3_765
F20 C139 S7 F21 43(3) . 3_765
F21 C139 S7 F21 170(3) . 3_765
O29 C139 S7 F21 155(4) 3_765 3_765
O28 C139 S7 F21 51(3) 3_765 3_765
C139 C139 S7 F21 85(14) 3_765 3_765
S7 C139 S7 O28 -140(15) 3_765 .
O27 C139 S7 O28 58(4) 3_765 .
F19 C139 S7 O28 64(4) . .
F20 C139 S7 O28 178(4) . .
F21 C139 S7 O28 -55(4) . .
O29 C139 S7 O28 -70(3) 3_765 .
O28 C139 S7 O28 -175(2) 3_765 .
C139 C139 S7 O28 -141(15) 3_765 .
S7 C139 S7 O27 -16(15) 3_765 .
O27 C139 S7 O27 -177(3) 3_765 .
F19 C139 S7 O27 -171(5) . .
F20 C139 S7 O27 -58(4) . .
F21 C139 S7 O27 69(4) . .
O29 C139 S7 O27 54(4) 3_765 .
O28 C139 S7 O27 -50(3) 3_765 .
C139 C139 S7 O27 -16(15) 3_765 .
S7 C139 S7 O29 102(15) 3_765 .
O27 C139 S7 O29 -59(5) 3_765 .
F19 C139 S7 O29 -53(4) . .
F20 C139 S7 O29 60(4) . .
F21 C139 S7 O29 -173(4) . .
O29 C139 S7 O29 172(2) 3_765 .
O28 C139 S7 O29 67(3) 3_765 .
C139 C139 S7 O29 102(15) 3_765 .
S7 C139 S7 F19 -21(14) 3_765 3_765
O27 C139 S7 F19 177(6) 3_765 3_765
F19 C139 S7 F19 -177(2) . 3_765
F20 C139 S7 F19 -63(3) . 3_765
F21 C139 S7 F19 64(4) . 3_765
O29 C139 S7 F19 49(4) 3_765 3_765
O28 C139 S7 F19 -56(4) 3_765 3_765
C139 C139 S7 F19 -21(14) 3_765 3_765
O27 C139 S7 S7 -161(18) 3_765 3_765
F19 C139 S7 S7 -155(16) . 3_765
F20 C139 S7 S7 -42(13) . 3_765
F21 C139 S7 S7 85(14) . 3_765
O29 C139 S7 S7 70(14) 3_765 3_765
O28 C139 S7 S7 -35(13) 3_765 3_765
C139 C139 S7 S7 -0.06(6) 3_765 3_765
C139 S7 O27 F19 -48(33) 3_765 3_765
F20 S7 O27 F19 91(33) 3_765 3_765
F21 S7 O27 F19 -144(32) 3_765 3_765
O28 S7 O27 F19 82(35) . 3_765
O29 S7 O27 F19 -130(31) . 3_765
C139 S7 O27 F19 -31(33) . 3_765
S7 S7 O27 F19 -32(33) 3_765 3_765
F20 S7 O27 C139 139(16) 3_765 3_765
F21 S7 O27 C139 -95(15) 3_765 3_765
O28 S7 O27 C139 131(17) . 3_765
O29 S7 O27 C139 -82(16) . 3_765
F19 S7 O27 C139 48(33) 3_765 3_765
C139 S7 O27 C139 18(17) . 3_765
S7 S7 O27 C139 16(15) 3_765 3_765
C139 S7 O28 F20 91(25) 3_765 3_765
F21 S7 O28 F20 -88(14) 3_765 3_765
O27 S7 O28 F20 29(16) . 3_765
O29 S7 O28 F20 -118(14) . 3_765
F19 S7 O28 F20 41(16) 3_765 3_765
C139 S7 O28 F20 147(14) . 3_765
S7 S7 O28 F20 143(14) 3_765 3_765
F20 S7 O28 C139 -91(25) 3_765 3_765
F21 S7 O28 C139 -179(100) 3_765 3_765
O27 S7 O28 C139 -62(20) . 3_765
O29 S7 O28 C139 151(20) . 3_765
F19 S7 O28 C139 -50(17) 3_765 3_765
C139 S7 O28 C139 56(19) . 3_765
S7 S7 O28 C139 52(18) 3_765 3_765
C139 S7 O29 F21 -83(14) 3_765 3_765
F20 S7 O29 F21 98(8) 3_765 3_765
O28 S7 O29 F21 116(8) . 3_765
O27 S7 O29 F21 -32(10) . 3_765
F19 S7 O29 F21 -41(10) 3_765 3_765
C139 S7 O29 F21 -142(8) . 3_765
S7 S7 O29 F21 -136(8) 3_765 3_765
F20 S7 O29 C139 -179(100) 3_765 3_765
F21 S7 O29 C139 83(14) 3_765 3_765
O28 S7 O29 C139 -161(13) . 3_765
O27 S7 O29 C139 51(13) . 3_765
F19 S7 O29 C139 42(11) 3_765 3_765
C139 S7 O29 C139 -59(12) . 3_765
S7 S7 O29 C139 -53(11) 3_765 3_765

loop_
_platon_squeeze_void_nr
_platon_squeeze_void_average_x
_platon_squeeze_void_average_y
_platon_squeeze_void_average_z
_platon_squeeze_void_volume
_platon_squeeze_void_count_electrons
1 0.500 0.002 0.000 1982.5 543.5
2 0.000 -0.102 0.500 1982.6 537.2
3 0.869 0.160 0.918 69.9 14.3
4 0.714 0.145 0.634 6.5 -2.4
5 0.369 0.340 0.418 69.9 12.7
6 0.214 0.355 0.134 6.5 -2.3
7 0.631 0.660 0.582 69.9 8.1
8 0.786 0.645 0.866 5.7 -1.0
9 0.131 0.840 0.082 69.9 8.3
10 0.286 0.855 0.366 5.7 -0.9
